data_1575696
loop_
_publ_author_name
'Gu, Yuming'
'Gu, Yating'
'Yang, Maochen'
'Tang, Shisi'
'Chen, Jiawei'
'Liang, Xinyi'
'Zheng, Dong'
'Li, Zekun'
'Song, Fengqi'
'Gao, Yang'
'Zhu, Yan'
'Shi, Yinghuan'
'Ma, Jing'

_publ_section_title
;
 High-throughput design of bimetallic materials <i>via</i> multimodal
 machine learning and the accessibility index.
;
_journal_issue 42
_journal_name_full 'Chemical science'
_journal_page_first 19644
_journal_page_last 19657
_journal_paper_doi 10.1039/d5sc04386g
_journal_volume 16
_journal_year 2025
_chemical_formula_moiety 'C144 H120 Au10.03 Cl2 P8 Rh0.97'
_chemical_formula_sum 'C144 H120 Au10.03 Cl2 P8 Rh0.97'
_chemical_formula_weight 4244.45
_space_group_crystal_system monoclinic
_space_group_IT_number 14
_space_group_name_Hall '-P 2ybc'
_space_group_name_H-M_alt 'P 1 21/c 1'
_atom_sites_solution_hydrogens geom
_atom_sites_solution_primary iterative
_audit_creation_date 2023-05-05
_audit_creation_method
;
Olex2 1.5
(compiled 2023.03.06 svn.rbb2c1857 for OlexSys, GUI svn.r6748)
;
_audit_update_record
;
2025-04-03 deposited with the CCDC.	2025-09-11 downloaded from the CCDC.
;
_cell_angle_alpha 90
_cell_angle_beta 95.280(4)
_cell_angle_gamma 90
_cell_formula_units_Z 4
_cell_length_a 22.774(3)
_cell_length_b 18.278(3)
_cell_length_c 34.488(4)
_cell_measurement_reflns_used 9640
_cell_measurement_temperature 193.00
_cell_measurement_theta_max 27.441
_cell_measurement_theta_min 2.229
_cell_volume 14295(3)
_computing_cell_refinement 'SAINT V8.40B (?, 2016)'
_computing_data_reduction 'SAINT V8.40B (?, 2016)'
_computing_molecular_graphics 'Olex2 1.5 (Dolomanov et al., 2009)'
_computing_publication_material 'Olex2 1.5 (Dolomanov et al., 2009)'
_computing_structure_refinement 'XL  (Sheldrick, 2008)'
_computing_structure_solution 'olex2.solve 1.5 (Bourhis et al., 2015)'
_diffrn_ambient_temperature 193.00
_diffrn_measured_fraction_theta_full 0.999
_diffrn_measured_fraction_theta_max 0.999
_diffrn_measurement_device_type 'Bruker D8 VENTURE'
_diffrn_measurement_method '\f and \w scans'
_diffrn_radiation_type MoK\a
_diffrn_radiation_wavelength 0.71073
_diffrn_reflns_av_R_equivalents 0.0952
_diffrn_reflns_av_unetI/netI 0.0519
_diffrn_reflns_Laue_measured_fraction_full 0.999
_diffrn_reflns_Laue_measured_fraction_max 0.999
_diffrn_reflns_limit_h_max 26
_diffrn_reflns_limit_h_min -27
_diffrn_reflns_limit_k_max 22
_diffrn_reflns_limit_k_min -22
_diffrn_reflns_limit_l_max 39
_diffrn_reflns_limit_l_min -41
_diffrn_reflns_number 200732
_diffrn_reflns_point_group_measured_fraction_full 0.999
_diffrn_reflns_point_group_measured_fraction_max 0.999
_diffrn_reflns_theta_full 25.242
_diffrn_reflns_theta_max 25.350
_diffrn_reflns_theta_min 1.805
_diffrn_source_current 1.4
_diffrn_source_power 0.07
_diffrn_source_voltage 50.0
_diffrn_standards_number 0
_exptl_absorpt_coefficient_mu 10.531
_exptl_absorpt_correction_T_max 0.2616
_exptl_absorpt_correction_T_min 0.1816
_exptl_absorpt_correction_type multi-scan
_exptl_absorpt_process_details
;
SADABS-2016/2 (Bruker,2016/2) was used for absorption correction.
wR2(int) was 0.1497 before and 0.0804 after correction.
The Ratio of minimum to maximum transmission is 0.6942.
The \l/2 correction factor is Not present.
;
_exptl_crystal_density_diffrn 1.972
_exptl_crystal_description block
_exptl_crystal_F_000 7896
_exptl_crystal_size_max 0.14
_exptl_crystal_size_mid 0.11
_exptl_crystal_size_min 0.1
_refine_diff_density_max 1.445
_refine_diff_density_min -1.287
_refine_diff_density_rms 0.198
_refine_ls_extinction_method none
_refine_ls_goodness_of_fit_ref 0.996
_refine_ls_hydrogen_treatment constr
_refine_ls_matrix_type full
_refine_ls_number_parameters 1601
_refine_ls_number_reflns 26122
_refine_ls_number_restraints 288
_refine_ls_restrained_S_all 0.991
_refine_ls_R_factor_all 0.0602
_refine_ls_R_factor_gt 0.0415
_refine_ls_shift/su_max 0.007
_refine_ls_shift/su_mean 0.000
_refine_ls_structure_factor_coef Fsqd
_refine_ls_weighting_details 'w=1/[\s^2^(Fo^2^)+(0.0591P)^2^] where P=(Fo^2^+2Fc^2^)/3'
_refine_ls_weighting_scheme calc
_refine_ls_wR_factor_gt 0.0965
_refine_ls_wR_factor_ref 0.1044
_reflns_Friedel_coverage 0.000
_reflns_number_gt 19918
_reflns_number_total 26122
_reflns_threshold_expression 'I > 2\s(I)'
_cod_data_source_file d5sc04386g2.cif
_cod_data_source_block mo_20230426_ys_nd_aurh1_0m
_cod_depositor_comments 'Adding full bibliography for 1575695--1575696.cif.'
_cod_database_code 1575696
_shelx_shelxl_version_number 2018/3
_shelx_space_group_comment
;
The symmetry employed for this shelxl refinement is uniquely defined
by the following loop, which should always be used as a source of
symmetry information in preference to the above space-group names.
They are only intended as comments.
;
_shelx_estimated_absorpt_t_max 0.419
_shelx_estimated_absorpt_t_min 0.320
_olex2_refinement_description
;
1. Fixed Uiso
 At 1.2 times of:
  All C(H) groups
2. Shared sites
{Au5, Rh2}
{Au4, Rh1}
3. Restrained distances
 P7-C121 \\sim P7-C146
 with sigma of 0.02
 Au4-Cl1 \\sim Rh1-ClA
 with sigma of 0.02
 P3-C43 \\sim P3-C43A
 with sigma of 0.02
4. Uiso/Uaniso restraints and constraints
C120 \\sim C1A \\sim C1E \\sim C116 \\sim C48 \\sim C48A \\sim C43A \\sim C43
\\sim C44 \\sim C47 \\sim C47A: within 2A with sigma of 0.01 and sigma for
terminal atoms of 0.02 within 2A
Uanis(ClA) \\sim Ueq: with sigma of 0.005 and sigma for terminal atoms of 0.01
Uanis(C146) \\sim Ueq, Uanis(C121) \\sim Ueq, Uanis(C126) \\sim Ueq, Uanis(C1F)
\\sim Ueq: with sigma of 0.01 and sigma for terminal atoms of 0.02
Uanis(Au5) = Uanis(Rh2)
Uanis(Rh1) = Uanis(Au4)
Uanis(Au4) = Uanis(Rh1)
5. Rigid body (RIGU) restrains
 C43, C48, C47, C44, C45, C46
 with sigma for 1-2 distances of 0.004 and sigma for 1-3 distances of 0.004
 C43A, C48A, C47A, C44A, C45A, C46A
 with sigma for 1-2 distances of 0.004 and sigma for 1-3 distances of 0.004
 C115, C120, C116, C118, C119, C117
 with sigma for 1-2 distances of 0.004 and sigma for 1-3 distances of 0.004
 C1A, C1E, C1C, C1B, C1D
 with sigma for 1-2 distances of 0.004 and sigma for 1-3 distances of 0.004
 C121, C122, C126, C123, C124, C125
 with sigma for 1-2 distances of 0.004 and sigma for 1-3 distances of 0.004
6. Others
 Sof(Rh2)=Sof(Rh1)=Sof(C44A)=Sof(H44A)=Sof(C45A)=Sof(H45A)=Sof(C46A)=Sof(H46A)=
 Sof(C47A)=Sof(H47A)=Sof(C48A)=Sof(H48A)=Sof(C43A)=Sof(C1B)=Sof(H1B)=Sof(C1C)=
 Sof(H1C)=Sof(C1D)=Sof(H1D)=Sof(C1E)=Sof(H1E)=Sof(C1A)=Sof(H1A)=Sof(C146)=
 Sof(C1F)=Sof(H1F)=Sof(C1G)=Sof(H1G)=Sof(C1H)=Sof(H1H)=Sof(C1I)=Sof(H1I)=
 Sof(C1J)=Sof(H1J)=Sof(ClA)=1-FVAR(1)
 Sof(Au5)=Sof(Au4)=Sof(Cl1)=Sof(C121)=Sof(C126)=Sof(H126)=Sof(C125)=Sof(H125)=
 Sof(C124)=Sof(H124)=Sof(C123)=Sof(H123)=Sof(C122)=Sof(H122)=Sof(C43)=Sof(C48)=
 Sof(H48)=Sof(C47)=Sof(H47)=Sof(C44)=Sof(H44)=Sof(C45)=Sof(H45)=Sof(C118)=
 Sof(H118)=Sof(C117)=Sof(H117)=Sof(C116)=Sof(H116)=Sof(C120)=Sof(H120)=
 Sof(C119)=Sof(H119)=Sof(C46)=Sof(H46)=FVAR(1)
7.a Aromatic/amide H refined with riding coordinates:
 C36(H36), C26(H26), C38(H38), C30(H30), C110(H110), C78(H78), C20(H20),
 C126(H126), C125(H125), C124(H124), C123(H123), C122(H122), C102(H102),
 C84(H84), C72(H72), C101(H101), C32(H32), C108(H108), C24(H24), C111(H111),
 C62(H62), C80(H80), C60(H60), C54(H54), C21(H21), C56(H56), C144(H144),
 C82(H82), C83(H83), C92(H92), C48(H48), C138(H138), C22(H22), C98(H98), C8(H8),
  C86(H86), C77(H77), C29(H29), C81(H81), C128(H128), C143(H143), C114(H114),
 C12(H12), C23(H23), C89(H89), C68(H68), C33(H33), C57(H57), C112(H112),
 C132(H132), C134(H134), C6(H6), C104(H104), C140(H140), C34(H34), C28(H28),
 C74(H74), C142(H142), C113(H113), C100(H100), C18(H18), C14(H14), C15(H15),
 C16(H16), C17(H17), C4(H4), C2(H2), C3(H3), C141(H141), C59(H59), C42(H42),
 C63(H63), C69(H69), C88(H88), C105(H105), C50(H50), C106(H106), C9(H9),
 C96(H96), C66(H66), C39(H39), C27(H27), C90(H90), C107(H107), C75(H75),
 C47(H47), C71(H71), C35(H35), C87(H87), C58(H58), C99(H99), C5(H5), C94(H94),
 C40(H40), C76(H76), C136(H136), C64(H64), C65(H65), C129(H129), C135(H135),
 C137(H137), C93(H93), C41(H41), C70(H70), C52(H52), C95(H95), C10(H10),
 C11(H11), C131(H131), C53(H53), C51(H51), C130(H130), C44(H44), C45(H45),
 C118(H118), C117(H117), C116(H116), C120(H120), C119(H119), C46(H46),
 C44A(H44A), C45A(H45A), C46A(H46A), C47A(H47A), C48A(H48A), C1B(H1B), C1C(H1C),
  C1D(H1D), C1E(H1E), C1A(H1A), C1F(H1F), C1G(H1G), C1H(H1H), C1I(H1I), C1J(H1J)
7.b Fitted hexagon refined as free rotating group:
 C121(C126,C125,C124,C123,C122), C18(C13,C14,C15,C16,C17), C118(C117,C116,C115,
 C120,C119), C146(C1F,C1G,C1H,C1I,C1J)
;
_smtbx_masks_void_probe_radius 1.2
_smtbx_masks_void_truncation_radius 1.2
_olex2_submission_special_instructions 'No special instructions were received'

loop_
_space_group_symop_operation_xyz
'x, y, z'
'-x, y+1/2, -z+1/2'
'-x, -y, -z'
'x, -y-1/2, z-1/2'

loop_
_atom_site_label
_atom_site_type_symbol
_atom_site_fract_x
_atom_site_fract_y
_atom_site_fract_z
_atom_site_U_iso_or_equiv
_atom_site_adp_type
_atom_site_occupancy
_atom_site_site_symmetry_order
_atom_site_calc_flag
_atom_site_refinement_flags_posn
_atom_site_refinement_flags_adp
_atom_site_refinement_flags_occupancy
_atom_site_disorder_assembly
_atom_site_disorder_group
Au1 Au 0.72065(2) 0.69651(2) 0.63025(2) 0.02130(8) Uani 1 1 d . . . . .
Au3 Au 0.65467(2) 0.80002(2) 0.59115(2) 0.02577(8) Uani 1 1 d . . . . .
Au2 Au 0.60624(2) 0.70787(2) 0.64731(2) 0.02782(9) Uani 1 1 d . . . . .
Au8 Au 0.75462(2) 0.56689(2) 0.60234(2) 0.02774(9) Uani 1 1 d . . . . .
Au7 Au 0.74587(2) 0.70992(2) 0.55621(2) 0.02806(9) Uani 1 1 d . . . . .
Au9 Au 0.67345(2) 0.57727(2) 0.66045(2) 0.02908(9) Uani 1 1 d . . . . .
Au6 Au 0.78226(2) 0.82013(2) 0.61911(2) 0.03172(9) Uani 1 1 d . . . . .
Au11 Au 0.83618(2) 0.67564(2) 0.63845(2) 0.03258(9) Uani 1 1 d . . . . .
Au10 Au 0.75561(2) 0.68664(2) 0.70528(2) 0.03335(9) Uani 1 1 d . . . . .
Au5 Au 0.63922(2) 0.63548(2) 0.57710(2) 0.02844(15) Uani 0.515(2) 1 d . . P A 1
Au4 Au 0.69233(2) 0.81477(3) 0.67332(2) 0.03267(16) Uani 0.515(2) 1 d D . P A 1
P2 P 0.59280(11) 0.88217(12) 0.55838(6) 0.0270(5) Uani 1 1 d . . . . .
P6 P 0.63375(11) 0.47043(12) 0.68137(7) 0.0300(5) Uani 1 1 d . . . . .
P4 P 0.76009(11) 0.71653(13) 0.49110(6) 0.0300(5) Uani 1 1 d . . . . .
P5 P 0.78402(11) 0.45417(13) 0.58162(7) 0.0319(5) Uani 1 1 d . . . . .
P8 P 0.93592(11) 0.65483(14) 0.64286(7) 0.0348(6) Uani 1 1 d . . . . .
P1 P 0.51315(11) 0.70651(13) 0.66771(7) 0.0326(6) Uani 1 1 d . . . . .
P7 P 0.78436(13) 0.68799(15) 0.77100(7) 0.0421(7) Uani 1 1 d D . . . .
Cl2 Cl 0.56819(13) 0.58265(15) 0.53009(8) 0.0550(7) Uani 1 1 d . . . . .
P3 P 0.82965(12) 0.93271(14) 0.62249(9) 0.0415(7) Uani 1 1 d D . . . .
Cl1 Cl 0.6658(7) 0.9222(5) 0.7069(3) 0.058(3) Uani 0.515(2) 1 d D . P A 1
C67 C 0.6920(4) 0.7123(5) 0.4586(3) 0.033(2) Uani 1 1 d . . . . .
C25 C 0.6225(4) 0.9153(5) 0.5142(2) 0.030(2) Uani 1 1 d . . . . .
C31 C 0.5757(4) 0.9644(5) 0.5840(3) 0.032(2) Uani 1 1 d . . . . .
C19 C 0.5205(4) 0.8452(5) 0.5421(2) 0.028(2) Uani 1 1 d . . . . .
C79 C 0.8576(4) 0.4555(5) 0.5662(3) 0.034(2) Uani 1 1 d . . . . .
C55 C 0.8013(4) 0.6411(5) 0.4724(2) 0.034(2) Uani 1 1 d . . . . .
C7 C 0.5159(5) 0.7151(5) 0.7205(3) 0.037(2) Uani 1 1 d . . . . .
C73 C 0.7380(4) 0.4168(5) 0.5397(3) 0.035(2) Uani 1 1 d . . . . .
C91 C 0.6816(5) 0.4242(5) 0.7190(3) 0.038(2) Uani 1 1 d . . . . .
C97 C 0.6174(4) 0.4031(5) 0.6425(3) 0.030(2) Uani 1 1 d . . . . .
C36 C 0.5751(5) 0.9620(5) 0.6240(3) 0.044(3) Uani 1 1 d . . . . .
H36 H 0.587053 0.919013 0.638048 0.053 Uiso 1 1 calc R U . . .
C49 C 0.8465(4) 0.9630(6) 0.6718(3) 0.047(3) Uani 1 1 d . . . . .
C26 C 0.5886(4) 0.9184(5) 0.4789(3) 0.040(2) Uani 1 1 d . . . . .
H26 H 0.548548 0.903055 0.477047 0.048 Uiso 1 1 calc R U . . .
C38 C 0.7358(5) 1.0268(6) 0.6185(3) 0.047(3) Uani 1 1 d . . . . .
H38 H 0.727097 1.001542 0.641369 0.056 Uiso 1 1 calc R U . . .
C30 C 0.6812(4) 0.9338(6) 0.5159(3) 0.042(3) Uani 1 1 d . . . . .
H30 H 0.704984 0.928967 0.539840 0.050 Uiso 1 1 calc R U . . .
C110 C 0.7025(5) 0.5836(6) 0.7864(3) 0.043(3) Uani 1 1 d . . . . .
H110 H 0.710302 0.564656 0.761780 0.051 Uiso 1 1 calc R U . . .
C78 C 0.6866(5) 0.4526(5) 0.5267(3) 0.042(2) Uani 1 1 d . . . . .
H78 H 0.673901 0.493305 0.540868 0.050 Uiso 1 1 calc R U . . .
C37 C 0.7839(4) 1.0076(5) 0.6001(3) 0.041(3) Uani 1 1 d . . . . .
C103 C 0.5645(4) 0.4760(5) 0.7032(3) 0.035(2) Uani 1 1 d . . . . .
C139 C 0.9691(5) 0.6728(5) 0.5977(3) 0.040(2) Uani 1 1 d . . . . .
C20 C 0.5142(5) 0.7701(5) 0.5362(3) 0.041(2) Uani 1 1 d . . . . .
H20 H 0.547206 0.738956 0.542153 0.049 Uiso 1 1 calc R U . . .
C109 C 0.7313(4) 0.6447(5) 0.8007(2) 0.034(2) Uani 1 1 d . . . . .
C121 C 0.7986(10) 0.7767(9) 0.7937(8) 0.043(7) Uani 0.515(2) 1 d DG U P A 1
C126 C 0.8409(10) 0.7885(10) 0.8248(8) 0.054(7) Uani 0.515(2) 1 d G U P A 1
H126 H 0.870541 0.752808 0.831168 0.064 Uiso 0.515(2) 1 calc R U P A 1
C125 C 0.8398(14) 0.8525(14) 0.8464(8) 0.079(12) Uani 0.515(2) 1 d G . P A 1
H125 H 0.868769 0.860593 0.867655 0.095 Uiso 0.515(2) 1 calc R U P A 1
C124 C 0.7965(17) 0.9047(13) 0.8371(9) 0.077(12) Uani 0.515(2) 1 d G . P A 1
H124 H 0.795757 0.948493 0.851874 0.092 Uiso 0.515(2) 1 calc R U P A 1
C123 C 0.7542(13) 0.8929(13) 0.8060(8) 0.093(14) Uani 0.515(2) 1 d G . P A 1
H123 H 0.724516 0.928608 0.799606 0.111 Uiso 0.515(2) 1 calc R U P A 1
C122 C 0.7552(10) 0.8289(13) 0.7843(7) 0.043(7) Uani 0.515(2) 1 d G . P A 1
H122 H 0.726287 0.820823 0.763119 0.051 Uiso 0.515(2) 1 calc R U P A 1
C102 C 0.5919(5) 0.4271(6) 0.6075(3) 0.045(3) Uani 1 1 d . . . . .
H102 H 0.586772 0.478209 0.603608 0.053 Uiso 1 1 calc R U . . .
C84 C 0.8801(4) 0.5202(5) 0.5518(3) 0.036(2) Uani 1 1 d . . . . .
H84 H 0.857435 0.563856 0.551918 0.043 Uiso 1 1 calc R U . . .
C72 C 0.6395(5) 0.7319(6) 0.4718(3) 0.047(3) Uani 1 1 d . . . . .
H72 H 0.639148 0.748780 0.497829 0.057 Uiso 1 1 calc R U . . .
C101 C 0.5737(6) 0.3810(7) 0.5781(3) 0.060(3) Uani 1 1 d . . . . .
H101 H 0.555450 0.399043 0.554127 0.072 Uiso 1 1 calc R U . . .
C32 C 0.5618(4) 1.0314(5) 0.5644(3) 0.038(2) Uani 1 1 d . . . . .
H32 H 0.564724 1.035162 0.537217 0.045 Uiso 1 1 calc R U . . .
C108 C 0.5593(5) 0.5315(5) 0.7308(3) 0.042(3) Uani 1 1 d . . . . .
H108 H 0.589138 0.567862 0.734468 0.050 Uiso 1 1 calc R U . . .
C24 C 0.4703(4) 0.8889(5) 0.5356(3) 0.039(2) Uani 1 1 d . . . . .
H24 H 0.473134 0.939844 0.540912 0.047 Uiso 1 1 calc R U . . .
C111 C 0.6619(6) 0.5491(6) 0.8077(3) 0.057(3) Uani 1 1 d . . . . .
H111 H 0.642050 0.506208 0.797999 0.069 Uiso 1 1 calc R U . . .
C62 C 0.8317(5) 0.8396(6) 0.5055(3) 0.048(3) Uani 1 1 d . . . . .
H62 H 0.831170 0.826749 0.532138 0.057 Uiso 1 1 calc R U . . .
C1 C 0.4633(4) 0.7807(5) 0.6518(3) 0.037(2) Uani 1 1 d . . . . .
C61 C 0.7995(4) 0.7983(5) 0.4771(3) 0.038(2) Uani 1 1 d . . . . .
C80 C 0.8931(4) 0.3916(5) 0.5673(3) 0.040(2) Uani 1 1 d . . . . .
H80 H 0.879455 0.347398 0.577787 0.048 Uiso 1 1 calc R U . . .
C60 C 0.8533(5) 0.6491(6) 0.4553(3) 0.046(3) Uani 1 1 d . . . . .
H60 H 0.870356 0.696290 0.453959 0.056 Uiso 1 1 calc R U . . .
C54 C 0.8452(5) 0.9154(6) 0.7027(3) 0.056(3) Uani 1 1 d . . . . .
H54 H 0.833471 0.866102 0.697827 0.067 Uiso 1 1 calc R U . . .
C133 C 0.9577(4) 0.5623(5) 0.6591(3) 0.040(2) Uani 1 1 d . . . . .
C127 C 0.9805(4) 0.7137(5) 0.6774(3) 0.039(2) Uani 1 1 d . . . . .
C21 C 0.4611(5) 0.7400(6) 0.5219(3) 0.043(3) Uani 1 1 d . . . . .
H21 H 0.458187 0.689012 0.516668 0.051 Uiso 1 1 calc R U . . .
C43 C 0.9051(8) 0.936(2) 0.6082(8) 0.050(4) Uani 0.515(2) 1 d D U P A 1
C56 C 0.7778(5) 0.5714(5) 0.4745(3) 0.048(3) Uani 1 1 d . . . . .
H56 H 0.741839 0.564808 0.485967 0.058 Uiso 1 1 calc R U . . .
C144 C 0.9339(5) 0.6991(5) 0.5656(3) 0.041(2) Uani 1 1 d . . . . .
H144 H 0.892660 0.704115 0.567043 0.049 Uiso 1 1 calc R U . . .
C82 C 0.9682(5) 0.4608(6) 0.5379(3) 0.045(3) Uani 1 1 d . . . . .
H82 H 1.005717 0.463072 0.527900 0.054 Uiso 1 1 calc R U . . .
C83 C 0.9343(4) 0.5215(6) 0.5377(3) 0.040(2) Uani 1 1 d . . . . .
H83 H 0.948296 0.565963 0.527674 0.048 Uiso 1 1 calc R U . . .
C92 C 0.7414(5) 0.4400(6) 0.7241(3) 0.059(3) Uani 1 1 d . . . . .
H92 H 0.757591 0.473497 0.706881 0.071 Uiso 1 1 calc R U . . .
C48 C 0.926(2) 0.875(3) 0.598(2) 0.051(4) Uani 0.515(2) 1 d . U P A 1
H48 H 0.902145 0.832698 0.596488 0.061 Uiso 0.515(2) 1 calc R U P A 1
C138 C 0.9424(5) 0.5425(6) 0.6954(4) 0.061(3) Uani 1 1 d . . . . .
H138 H 0.919656 0.574893 0.709505 0.073 Uiso 1 1 calc R U . . .
C22 C 0.4121(4) 0.7845(5) 0.5151(3) 0.037(2) Uani 1 1 d . . . . .
H22 H 0.375328 0.763436 0.505928 0.045 Uiso 1 1 calc R U . . .
C98 C 0.6268(5) 0.3300(5) 0.6484(3) 0.044(3) Uani 1 1 d . . . . .
H98 H 0.645466 0.312540 0.672405 0.053 Uiso 1 1 calc R U . . .
C8 C 0.5699(5) 0.7155(5) 0.7423(3) 0.038(2) Uani 1 1 d . . . . .
H8 H 0.605031 0.710588 0.729603 0.046 Uiso 1 1 calc R U . . .
C86 C 0.8315(5) 0.3908(6) 0.6500(3) 0.056(3) Uani 1 1 d . . . . .
H86 H 0.852835 0.435320 0.653478 0.068 Uiso 1 1 calc R U . . .
C77 C 0.6538(5) 0.4300(6) 0.4937(3) 0.053(3) Uani 1 1 d . . . . .
H77 H 0.618191 0.454530 0.485159 0.064 Uiso 1 1 calc R U . . .
C29 C 0.7064(5) 0.9595(6) 0.4835(3) 0.051(3) Uani 1 1 d . . . . .
H29 H 0.746826 0.973055 0.485045 0.061 Uiso 1 1 calc R U . . .
C81 C 0.9485(5) 0.3946(6) 0.5526(3) 0.047(3) Uani 1 1 d . . . . .
H81 H 0.972529 0.352081 0.552626 0.057 Uiso 1 1 calc R U . . .
C128 C 0.9600(5) 0.7815(6) 0.6858(3) 0.050(3) Uani 1 1 d . . . . .
H128 H 0.921054 0.795388 0.676373 0.060 Uiso 1 1 calc R U . . .
C143 C 0.9580(6) 0.7178(6) 0.5320(3) 0.052(3) Uani 1 1 d . . . . .
H143 H 0.933635 0.735426 0.510134 0.063 Uiso 1 1 calc R U . . .
C114 C 0.7197(5) 0.6718(6) 0.8369(3) 0.044(3) Uani 1 1 d . . . . .
H114 H 0.739657 0.714314 0.847036 0.053 Uiso 1 1 calc R U . . .
C12 C 0.4653(5) 0.7232(6) 0.7403(3) 0.050(3) Uani 1 1 d . . . . .
H12 H 0.427643 0.723754 0.725937 0.060 Uiso 1 1 calc R U . . .
C23 C 0.4159(5) 0.8592(6) 0.5215(3) 0.045(3) Uani 1 1 d . . . . .
H23 H 0.382224 0.889581 0.516416 0.054 Uiso 1 1 calc R U . . .
C89 C 0.7700(6) 0.2613(7) 0.6422(4) 0.069(4) Uani 1 1 d . . . . .
H89 H 0.749376 0.216240 0.639027 0.082 Uiso 1 1 calc R U . . .
C68 C 0.6912(5) 0.6865(5) 0.4201(3) 0.040(2) Uani 1 1 d . . . . .
H68 H 0.727037 0.670833 0.410577 0.048 Uiso 1 1 calc R U . . .
C85 C 0.7904(4) 0.3817(5) 0.6181(3) 0.035(2) Uani 1 1 d . . . . .
C33 C 0.5440(4) 1.0911(6) 0.5847(3) 0.045(3) Uani 1 1 d . . . . .
H33 H 0.533594 1.135201 0.571286 0.054 Uiso 1 1 calc R U . . .
C57 C 0.8058(6) 0.5111(6) 0.4600(3) 0.056(3) Uani 1 1 d . . . . .
H57 H 0.789628 0.463401 0.461921 0.067 Uiso 1 1 calc R U . . .
C112 C 0.6508(6) 0.5779(6) 0.8433(3) 0.056(3) Uani 1 1 d . . . . .
H112 H 0.622343 0.555538 0.857978 0.068 Uiso 1 1 calc R U . . .
C132 C 1.0367(4) 0.6919(6) 0.6928(3) 0.049(3) Uani 1 1 d . . . . .
H132 H 1.051115 0.644320 0.687790 0.059 Uiso 1 1 calc R U . . .
C134 C 0.9866(5) 0.5136(6) 0.6377(3) 0.055(3) Uani 1 1 d . . . . .
H134 H 0.995579 0.526293 0.612215 0.065 Uiso 1 1 calc R U . . .
C6 C 0.4727(5) 0.8497(6) 0.6674(3) 0.048(3) Uani 1 1 d . . . . .
H6 H 0.506199 0.858909 0.685241 0.058 Uiso 1 1 calc R U . . .
C104 C 0.5189(5) 0.4247(5) 0.6975(3) 0.049(3) Uani 1 1 d . . . . .
H104 H 0.520810 0.387256 0.678553 0.058 Uiso 1 1 calc R U . . .
C140 C 1.0296(5) 0.6661(6) 0.5960(3) 0.052(3) Uani 1 1 d . . . . .
H140 H 1.054804 0.649417 0.617656 0.063 Uiso 1 1 calc R U . . .
C34 C 0.5413(5) 1.0873(6) 0.6241(3) 0.054(3) Uani 1 1 d . . . . .
H34 H 0.528615 1.128568 0.637883 0.065 Uiso 1 1 calc R U . . .
C28 C 0.6712(5) 0.9648(6) 0.4487(3) 0.043(3) Uani 1 1 d . . . . .
H28 H 0.687361 0.983029 0.426216 0.051 Uiso 1 1 calc R U . . .
C74 C 0.7566(5) 0.3572(6) 0.5193(3) 0.047(3) Uani 1 1 d . . . . .
H74 H 0.791303 0.331369 0.528595 0.057 Uiso 1 1 calc R U . . .
C142 C 1.0173(6) 0.7107(6) 0.5302(4) 0.058(3) Uani 1 1 d . . . . .
H142 H 1.033876 0.724301 0.506913 0.070 Uiso 1 1 calc R U . . .
C113 C 0.6806(5) 0.6385(6) 0.8575(3) 0.048(3) Uani 1 1 d . . . . .
H113 H 0.673461 0.657153 0.882343 0.058 Uiso 1 1 calc R U . . .
C100 C 0.5823(5) 0.3066(7) 0.5841(3) 0.056(3) Uani 1 1 d . . . . .
H100 H 0.569852 0.272821 0.564026 0.067 Uiso 1 1 calc R U . . .
C18 C 0.4247(3) 0.5966(5) 0.6683(2) 0.071(4) Uani 1 1 d G . . . .
H18 H 0.414881 0.616080 0.692367 0.085 Uiso 1 1 calc R U . . .
C13 C 0.4725(3) 0.6244(3) 0.65070(19) 0.043(2) Uani 1 1 d G . . . .
C14 C 0.4868(3) 0.5959(4) 0.6154(2) 0.045(3) Uani 1 1 d G . . . .
H14 H 0.519444 0.614930 0.603416 0.054 Uiso 1 1 calc R U . . .
C15 C 0.4533(4) 0.5395(4) 0.5977(2) 0.068(4) Uani 1 1 d G . . . .
H15 H 0.463068 0.519995 0.573570 0.081 Uiso 1 1 calc R U . . .
C16 C 0.4055(4) 0.5116(4) 0.6152(3) 0.084(5) Uani 1 1 d G . . . .
H16 H 0.382598 0.473101 0.603122 0.101 Uiso 1 1 calc R U . . .
C17 C 0.3912(3) 0.5402(5) 0.6505(3) 0.095(5) Uani 1 1 d G . . . .
H17 H 0.358504 0.521143 0.662521 0.114 Uiso 1 1 calc R U . . .
C4 C 0.3859(5) 0.8945(6) 0.6307(3) 0.053(3) Uani 1 1 d . . . . .
H4 H 0.359452 0.933622 0.624007 0.063 Uiso 1 1 calc R U . . .
C2 C 0.4153(5) 0.7694(6) 0.6251(3) 0.045(3) Uani 1 1 d . . . . .
H2 H 0.408572 0.722046 0.614186 0.054 Uiso 1 1 calc R U . . .
C3 C 0.3767(5) 0.8259(6) 0.6138(3) 0.053(3) Uani 1 1 d . . . . .
H3 H 0.344409 0.817844 0.594795 0.063 Uiso 1 1 calc R U . . .
C141 C 1.0523(6) 0.6856(7) 0.5598(4) 0.068(4) Uani 1 1 d . . . . .
H141 H 1.093288 0.680268 0.557136 0.082 Uiso 1 1 calc R U . . .
C59 C 0.8813(5) 0.5894(7) 0.4401(3) 0.057(3) Uani 1 1 d . . . . .
H59 H 0.916601 0.595396 0.427783 0.068 Uiso 1 1 calc R U . . .
C42 C 0.7950(7) 1.0420(6) 0.5672(4) 0.076(5) Uani 1 1 d . . . . .
H42 H 0.828170 1.027419 0.554249 0.091 Uiso 1 1 calc R U . . .
C63 C 0.8646(6) 0.8992(6) 0.4955(4) 0.059(3) Uani 1 1 d . . . . .
H63 H 0.888485 0.925106 0.514941 0.071 Uiso 1 1 calc R U . . .
C69 C 0.6396(5) 0.6834(6) 0.3958(3) 0.048(3) Uani 1 1 d . . . . .
H69 H 0.640352 0.667953 0.369531 0.058 Uiso 1 1 calc R U . . .
C88 C 0.8096(6) 0.2720(7) 0.6733(4) 0.067(4) Uani 1 1 d . . . . .
H88 H 0.815471 0.235536 0.692866 0.080 Uiso 1 1 calc R U . . .
C105 C 0.4710(5) 0.4287(6) 0.7195(3) 0.052(3) Uani 1 1 d . . . . .
H105 H 0.440360 0.393529 0.715674 0.062 Uiso 1 1 calc R U . . .
C50 C 0.8622(6) 1.0357(6) 0.6794(4) 0.076(4) Uani 1 1 d . . . . .
H50 H 0.862006 1.070074 0.658717 0.091 Uiso 1 1 calc R U . . .
C106 C 0.4674(5) 0.4824(6) 0.7464(3) 0.052(3) Uani 1 1 d . . . . .
H106 H 0.434316 0.484694 0.761221 0.063 Uiso 1 1 calc R U . . .
C9 C 0.5737(6) 0.7227(6) 0.7816(3) 0.055(3) Uani 1 1 d . . . . .
H9 H 0.611136 0.723119 0.796204 0.066 Uiso 1 1 calc R U . . .
C96 C 0.6582(6) 0.3769(6) 0.7457(3) 0.058(3) Uani 1 1 d . . . . .
H96 H 0.617123 0.366556 0.743666 0.069 Uiso 1 1 calc R U . . .
C66 C 0.7976(5) 0.8222(6) 0.4398(3) 0.053(3) Uani 1 1 d . . . . .
H66 H 0.773679 0.797110 0.420098 0.064 Uiso 1 1 calc R U . . .
C39 C 0.6991(5) 1.0837(6) 0.6037(4) 0.062(3) Uani 1 1 d . . . . .
H39 H 0.665659 1.098633 0.616262 0.075 Uiso 1 1 calc R U . . .
C27 C 0.6129(5) 0.9439(6) 0.4464(3) 0.054(3) Uani 1 1 d . . . . .
H27 H 0.589399 0.947133 0.422244 0.065 Uiso 1 1 calc R U . . .
C90 C 0.7597(5) 0.3177(6) 0.6146(4) 0.057(3) Uani 1 1 d . . . . .
H90 H 0.730922 0.311014 0.593141 0.069 Uiso 1 1 calc R U . . .
C107 C 0.5121(5) 0.5340(6) 0.7523(3) 0.050(3) Uani 1 1 d . . . . .
H107 H 0.509796 0.571037 0.771409 0.059 Uiso 1 1 calc R U . . .
C75 C 0.7233(5) 0.3348(6) 0.4843(3) 0.054(3) Uani 1 1 d . . . . .
H75 H 0.736153 0.295297 0.469325 0.065 Uiso 1 1 calc R U . . .
C47 C 0.9863(17) 0.8728(19) 0.5889(9) 0.053(4) Uani 0.515(2) 1 d . U P A 1
H47 H 1.003549 0.827235 0.583081 0.064 Uiso 0.515(2) 1 calc R U P A 1
C71 C 0.5867(5) 0.7277(7) 0.4484(3) 0.063(3) Uani 1 1 d . . . . .
H71 H 0.550779 0.741461 0.458333 0.076 Uiso 1 1 calc R U . . .
C35 C 0.5568(5) 1.0241(6) 0.6437(3) 0.055(3) Uani 1 1 d . . . . .
H35 H 0.555072 1.022155 0.671078 0.067 Uiso 1 1 calc R U . . .
C87 C 0.8410(6) 0.3351(7) 0.6764(4) 0.075(4) Uani 1 1 d . . . . .
H87 H 0.870488 0.340845 0.697473 0.090 Uiso 1 1 calc R U . . .
C58 C 0.8564(6) 0.5216(7) 0.4433(3) 0.063(4) Uani 1 1 d . . . . .
H58 H 0.875573 0.480410 0.433393 0.076 Uiso 1 1 calc R U . . .
C99 C 0.6086(5) 0.2819(5) 0.6186(3) 0.046(3) Uani 1 1 d . . . . .
H99 H 0.614662 0.230889 0.622434 0.055 Uiso 1 1 calc R U . . .
C5 C 0.4335(6) 0.9048(6) 0.6570(4) 0.063(3) Uani 1 1 d . . . . .
H5 H 0.439817 0.951630 0.668544 0.076 Uiso 1 1 calc R U . . .
C94 C 0.7542(8) 0.3605(9) 0.7790(4) 0.085(5) Uani 1 1 d . . . . .
H94 H 0.779021 0.338144 0.799256 0.102 Uiso 1 1 calc R U . . .
C40 C 0.7140(8) 1.1175(7) 0.5695(4) 0.081(5) Uani 1 1 d . . . . .
H40 H 0.690014 1.156329 0.558807 0.097 Uiso 1 1 calc R U . . .
C76 C 0.6729(5) 0.3712(6) 0.4729(3) 0.054(3) Uani 1 1 d . . . . .
H76 H 0.649854 0.355942 0.449965 0.065 Uiso 1 1 calc R U . . .
C136 C 0.9886(6) 0.4268(7) 0.6894(4) 0.070(4) Uani 1 1 d . . . . .
H136 H 0.998613 0.379447 0.699264 0.084 Uiso 1 1 calc R U . . .
C64 C 0.8626(6) 0.9205(6) 0.4575(4) 0.068(4) Uani 1 1 d . . . . .
H64 H 0.884166 0.962147 0.450377 0.082 Uiso 1 1 calc R U . . .
C65 C 0.8294(6) 0.8815(7) 0.4300(3) 0.061(3) Uani 1 1 d . . . . .
H65 H 0.828373 0.895778 0.403504 0.073 Uiso 1 1 calc R U . . .
C129 C 0.9955(6) 0.8302(7) 0.7080(4) 0.064(4) Uani 1 1 d . . . . .
H129 H 0.981111 0.877574 0.713372 0.076 Uiso 1 1 calc R U . . .
C135 C 1.0028(6) 0.4467(7) 0.6529(3) 0.065(4) Uani 1 1 d . . . . .
H135 H 1.024023 0.413704 0.638073 0.078 Uiso 1 1 calc R U . . .
C137 C 0.9599(6) 0.4753(7) 0.7114(4) 0.074(4) Uani 1 1 d . . . . .
H137 H 0.952088 0.463155 0.737213 0.089 Uiso 1 1 calc R U . . .
C93 C 0.7777(6) 0.4084(9) 0.7532(4) 0.090(5) Uani 1 1 d . . . . .
H93 H 0.818674 0.419215 0.755757 0.108 Uiso 1 1 calc R U . . .
C41 C 0.7599(9) 1.0974(7) 0.5518(4) 0.096(6) Uani 1 1 d . . . . .
H41 H 0.768727 1.121079 0.528497 0.116 Uiso 1 1 calc R U . . .
C70 C 0.5871(5) 0.7027(6) 0.4096(3) 0.054(3) Uani 1 1 d . . . . .
H70 H 0.551297 0.699331 0.393225 0.065 Uiso 1 1 calc R U . . .
C52 C 0.8772(6) 1.0072(9) 0.7481(5) 0.081(5) Uani 1 1 d . . . . .
H52 H 0.888170 1.022260 0.774128 0.098 Uiso 1 1 calc R U . . .
C95 C 0.6950(8) 0.3459(7) 0.7748(3) 0.079(4) Uani 1 1 d . . . . .
H95 H 0.678996 0.313341 0.792599 0.095 Uiso 1 1 calc R U . . .
C10 C 0.5216(7) 0.7295(6) 0.8010(3) 0.064(4) Uani 1 1 d . . . . .
H10 H 0.523885 0.733482 0.828531 0.077 Uiso 1 1 calc R U . . .
C11 C 0.4688(6) 0.7303(6) 0.7797(3) 0.056(3) Uani 1 1 d . . . . .
H11 H 0.433779 0.735808 0.792372 0.067 Uiso 1 1 calc R U . . .
C131 C 1.0710(5) 0.7413(8) 0.7154(4) 0.068(4) Uani 1 1 d . . . . .
H131 H 1.109107 0.727258 0.726495 0.082 Uiso 1 1 calc R U . . .
C53 C 0.8605(6) 0.9374(8) 0.7406(4) 0.073(4) Uani 1 1 d . . . . .
H53 H 0.859253 0.903428 0.761319 0.088 Uiso 1 1 calc R U . . .
C51 C 0.8783(6) 1.0571(8) 0.7177(5) 0.085(5) Uani 1 1 d . . . . .
H51 H 0.890111 1.106227 0.723052 0.101 Uiso 1 1 calc R U . . .
C130 C 1.0505(6) 0.8106(8) 0.7220(4) 0.074(4) Uani 1 1 d . . . . .
H130 H 1.075096 0.844716 0.736483 0.088 Uiso 1 1 calc R U . . .
C44 C 0.9356(10) 1.0018(12) 0.6089(8) 0.056(4) Uani 0.515(2) 1 d . U P A 1
H44 H 0.918927 1.046455 0.616722 0.067 Uiso 0.515(2) 1 calc R U P A 1
C45 C 0.9932(12) 0.9973(14) 0.5972(10) 0.080(9) Uani 0.515(2) 1 d . . P A 1
H45 H 1.014269 1.041910 0.595416 0.096 Uiso 0.515(2) 1 calc R U P A 1
C118 C 0.9582(9) 0.5699(18) 0.8096(8) 0.15(3) Uani 0.515(2) 1 d G . P A 1
H118 H 0.993856 0.545207 0.818038 0.181 Uiso 0.515(2) 1 calc R U P A 1
C117 C 0.9590(6) 0.6287(19) 0.7841(10) 0.079(10) Uani 0.515(2) 1 d G . P A 1
H117 H 0.995170 0.644183 0.775090 0.094 Uiso 0.515(2) 1 calc R U P A 1
C116 C 0.9069(7) 0.6648(13) 0.7718(7) 0.069(7) Uani 0.515(2) 1 d G U P A 1
H116 H 0.907430 0.705022 0.754412 0.082 Uiso 0.515(2) 1 calc R U P A 1
C115 C 0.8540(5) 0.6422(7) 0.7851(3) 0.059(3) Uani 1 1 d G . . . .
C120 C 0.8532(8) 0.5834(11) 0.8106(6) 0.057(6) Uani 0.515(2) 1 d G U P A 1
H120 H 0.817061 0.567912 0.819628 0.069 Uiso 0.515(2) 1 calc R U P A 1
C119 C 0.9053(12) 0.5473(14) 0.8229(7) 0.064(8) Uani 0.515(2) 1 d G . P A 1
H119 H 0.904800 0.507071 0.840307 0.077 Uiso 0.515(2) 1 calc R U P A 1
C46 C 1.0199(11) 0.9375(12) 0.5887(7) 0.053(5) Uani 0.515(2) 1 d . . P A 1
H46 H 1.059777 0.937293 0.582592 0.064 Uiso 0.515(2) 1 calc R U P A 1
Rh2 Rh 0.63922(2) 0.63548(2) 0.57710(2) 0.02844(15) Uani 0.485(2) 1 d . . P A 2
Rh1 Rh 0.69233(2) 0.81477(3) 0.67332(2) 0.03267(16) Uani 0.485(2) 1 d D . P A 2
C44A C 0.9199(9) 1.0066(11) 0.5826(6) 0.037(4) Uani 0.485(2) 1 d . . P A 2
H44A H 0.898400 1.051026 0.583257 0.044 Uiso 0.485(2) 1 calc R U P A 2
C45A C 0.9748(11) 1.0054(14) 0.5676(8) 0.056(6) Uani 0.485(2) 1 d . . P A 2
H45A H 0.991024 1.050769 0.560470 0.068 Uiso 0.485(2) 1 calc R U P A 2
C46A C 1.0056(9) 0.9457(13) 0.5625(7) 0.045(5) Uani 0.485(2) 1 d . . P A 2
H46A H 1.040621 0.946368 0.549553 0.053 Uiso 0.485(2) 1 calc R U P A 2
C47A C 0.9839(19) 0.883(2) 0.5772(10) 0.055(4) Uani 0.485(2) 1 d . U P A 2
H47A H 1.006516 0.839341 0.575238 0.065 Uiso 0.485(2) 1 calc R U P A 2
C48A C 0.933(2) 0.877(4) 0.594(2) 0.052(4) Uani 0.485(2) 1 d . U P A 2
H48A H 0.921219 0.831510 0.604634 0.062 Uiso 0.485(2) 1 calc R U P A 2
C43A C 0.8966(9) 0.941(2) 0.5967(9) 0.050(4) Uani 0.485(2) 1 d D U P A 2
C1B C 0.9211(15) 0.544(2) 0.8108(10) 0.076(11) Uani 0.485(2) 1 d . . P A 2
H1B H 0.927028 0.495544 0.820549 0.092 Uiso 0.485(2) 1 calc R U P A 2
C1C C 0.9651(15) 0.585(2) 0.8040(11) 0.081(9) Uani 0.485(2) 1 d . . P A 2
H1C H 1.003925 0.568233 0.811268 0.097 Uiso 0.485(2) 1 calc R U P A 2
C1D C 0.9577(16) 0.656(3) 0.7859(17) 0.111(18) Uani 0.485(2) 1 d . . P A 2
H1D H 0.991816 0.683880 0.781453 0.133 Uiso 0.485(2) 1 calc R U P A 2
C1E C 0.9028(14) 0.686(2) 0.7748(11) 0.070(7) Uani 0.485(2) 1 d . U P A 2
H1E H 0.897681 0.731530 0.761536 0.084 Uiso 0.485(2) 1 calc R U P A 2
C1A C 0.8641(15) 0.5733(19) 0.8031(10) 0.059(6) Uani 0.485(2) 1 d . U P A 2
H1A H 0.831255 0.545956 0.810206 0.071 Uiso 0.485(2) 1 calc R U P A 2
C146 C 0.7831(10) 0.7798(9) 0.7934(7) 0.025(6) Uani 0.485(2) 1 d DG U P A 2
C1F C 0.8256(10) 0.8009(10) 0.8227(7) 0.052(8) Uani 0.485(2) 1 d G U P A 2
H1F H 0.857408 0.768975 0.830617 0.062 Uiso 0.485(2) 1 calc R U P A 2
C1G C 0.8217(13) 0.8687(13) 0.8405(8) 0.060(10) Uani 0.485(2) 1 d G . P A 2
H1G H 0.850781 0.883155 0.860594 0.072 Uiso 0.485(2) 1 calc R U P A 2
C1H C 0.7752(15) 0.9155(11) 0.8290(8) 0.075(12) Uani 0.485(2) 1 d G . P A 2
H1H H 0.772510 0.961847 0.841156 0.089 Uiso 0.485(2) 1 calc R U P A 2
C1I C 0.7326(12) 0.8944(13) 0.7996(7) 0.054(8) Uani 0.485(2) 1 d G . P A 2
H1I H 0.700865 0.926360 0.791741 0.065 Uiso 0.485(2) 1 calc R U P A 2
C1J C 0.7366(10) 0.8266(13) 0.7818(7) 0.055(9) Uani 0.485(2) 1 d G . P A 2
H1J H 0.707491 0.812181 0.761764 0.066 Uiso 0.485(2) 1 calc R U P A 2
ClA Cl 0.6554(10) 0.9077(9) 0.7134(5) 0.113(7) Uani 0.485(2) 1 d D U P A 2

loop_
_atom_site_aniso_label
_atom_site_aniso_U_11
_atom_site_aniso_U_22
_atom_site_aniso_U_33
_atom_site_aniso_U_23
_atom_site_aniso_U_13
_atom_site_aniso_U_12
Au1 0.02701(18) 0.01820(17) 0.01907(15) -0.00089(12) 0.00411(13) -0.00059(13)
Au3 0.0340(2) 0.02103(18) 0.02260(16) 0.00251(13) 0.00413(14) 0.00209(14)
Au2 0.0309(2) 0.02464(19) 0.02914(18) -0.00014(14) 0.00960(15) 0.00063(15)
Au8 0.0332(2) 0.02171(18) 0.02902(18) -0.00503(13) 0.00653(15) 0.00155(15)
Au7 0.0376(2) 0.02671(19) 0.02111(16) -0.00014(13) 0.00918(15) -0.00211(15)
Au9 0.0379(2) 0.01873(18) 0.03225(18) 0.00061(13) 0.01196(16) -0.00270(15)
Au6 0.0328(2) 0.02100(18) 0.0421(2) -0.00490(15) 0.00737(16) -0.00598(15)
Au11 0.0277(2) 0.0289(2) 0.0408(2) -0.00432(15) 0.00121(16) 0.00035(16)
Au10 0.0439(2) 0.0356(2) 0.02010(17) 0.00009(14) 0.00087(15) -0.00184(17)
Au5 0.0328(3) 0.0263(3) 0.0258(2) -0.00377(18) 0.00086(19) -0.0024(2)
Au4 0.0416(3) 0.0284(3) 0.0285(3) -0.00831(19) 0.0053(2) 0.0011(2)
P2 0.0358(14) 0.0204(12) 0.0251(11) 0.0034(9) 0.0037(10) 0.0019(10)
P6 0.0428(15) 0.0191(12) 0.0293(12) 0.0001(9) 0.0097(11) -0.0036(10)
P4 0.0402(15) 0.0274(13) 0.0237(11) 0.0013(9) 0.0094(10) 0.0005(11)
P5 0.0359(14) 0.0230(13) 0.0374(13) -0.0066(10) 0.0067(11) 0.0017(11)
P8 0.0319(14) 0.0331(14) 0.0386(14) -0.0053(11) -0.0013(11) 0.0002(11)
P1 0.0338(14) 0.0265(13) 0.0391(14) 0.0014(10) 0.0113(11) 0.0016(11)
P7 0.0555(18) 0.0500(17) 0.0199(12) 0.0013(11) -0.0011(12) -0.0036(14)
Cl2 0.0583(18) 0.0447(16) 0.0578(17) -0.0160(13) -0.0177(14) -0.0011(14)
P3 0.0375(15) 0.0258(14) 0.0626(18) -0.0127(12) 0.0128(13) -0.0105(12)
Cl1 0.101(8) 0.038(4) 0.034(4) -0.017(3) -0.005(4) 0.023(4)
C67 0.047(6) 0.023(5) 0.030(5) 0.000(4) 0.004(4) 0.000(4)
C25 0.039(6) 0.021(5) 0.032(5) 0.003(4) 0.008(4) 0.009(4)
C31 0.034(5) 0.025(5) 0.037(5) 0.008(4) 0.000(4) -0.004(4)
C19 0.041(6) 0.023(5) 0.021(4) 0.004(3) 0.006(4) -0.002(4)
C79 0.044(6) 0.020(5) 0.039(5) -0.010(4) 0.013(4) 0.002(4)
C55 0.048(6) 0.032(5) 0.024(5) 0.008(4) 0.012(4) 0.007(5)
C7 0.054(7) 0.019(5) 0.042(5) 0.006(4) 0.019(5) 0.004(4)
C73 0.035(6) 0.030(5) 0.041(5) 0.003(4) 0.012(4) 0.003(4)
C91 0.046(6) 0.024(5) 0.042(6) -0.009(4) -0.001(5) 0.001(4)
C97 0.031(5) 0.023(5) 0.037(5) -0.008(4) 0.005(4) -0.008(4)
C36 0.068(8) 0.033(6) 0.032(5) 0.002(4) 0.009(5) 0.001(5)
C49 0.027(6) 0.036(6) 0.077(8) -0.015(6) -0.003(5) -0.004(5)
C26 0.039(6) 0.053(7) 0.027(5) 0.003(4) 0.002(4) -0.005(5)
C38 0.044(7) 0.045(7) 0.053(6) -0.013(5) 0.008(5) 0.004(5)
C30 0.041(6) 0.065(7) 0.020(5) 0.013(4) 0.007(4) 0.008(5)
C110 0.054(7) 0.044(6) 0.031(5) -0.006(4) 0.011(5) -0.009(5)
C78 0.046(7) 0.035(6) 0.046(6) 0.000(5) 0.014(5) -0.002(5)
C37 0.045(6) 0.021(5) 0.061(7) -0.012(4) 0.021(5) -0.015(4)
C103 0.052(6) 0.025(5) 0.030(5) 0.006(4) 0.010(4) 0.000(5)
C139 0.053(7) 0.031(6) 0.036(5) -0.005(4) 0.006(5) -0.004(5)
C20 0.053(7) 0.027(5) 0.043(6) -0.003(4) 0.003(5) 0.004(5)
C109 0.038(6) 0.041(6) 0.023(5) 0.003(4) -0.002(4) 0.010(5)
C121 0.045(10) 0.047(10) 0.037(9) 0.004(7) 0.006(7) -0.015(7)
C126 0.053(9) 0.060(10) 0.047(9) -0.002(7) 0.003(7) -0.015(8)
C125 0.12(3) 0.073(15) 0.036(15) -0.008(12) -0.021(15) -0.014(15)
C124 0.12(3) 0.062(17) 0.042(18) -0.020(14) -0.016(16) -0.015(14)
C123 0.14(3) 0.056(15) 0.07(2) -0.031(14) -0.039(19) 0.007(16)
C122 0.052(14) 0.044(12) 0.029(13) -0.007(8) -0.006(10) -0.017(9)
C102 0.050(7) 0.034(6) 0.051(6) 0.004(5) 0.013(5) -0.001(5)
C84 0.044(6) 0.029(5) 0.037(5) -0.006(4) 0.010(5) 0.003(4)
C72 0.054(7) 0.053(7) 0.034(5) -0.013(5) 0.004(5) 0.009(6)
C101 0.093(10) 0.054(8) 0.033(6) -0.005(5) 0.011(6) -0.013(7)
C32 0.053(7) 0.024(5) 0.034(5) 0.004(4) -0.007(5) 0.002(5)
C108 0.063(7) 0.029(6) 0.036(5) 0.004(4) 0.013(5) -0.001(5)
C24 0.045(6) 0.025(5) 0.049(6) 0.006(4) 0.008(5) 0.000(5)
C111 0.099(10) 0.043(7) 0.028(5) -0.005(5) -0.001(6) -0.020(6)
C62 0.066(8) 0.040(6) 0.038(6) -0.004(5) 0.005(5) -0.002(6)
C1 0.034(6) 0.030(5) 0.047(6) 0.008(4) 0.014(5) 0.002(4)
C61 0.037(6) 0.036(6) 0.043(6) 0.005(4) 0.011(5) -0.008(5)
C80 0.042(6) 0.034(6) 0.044(6) -0.006(4) 0.013(5) 0.009(5)
C60 0.061(8) 0.050(7) 0.029(5) 0.001(5) 0.004(5) 0.010(6)
C54 0.064(8) 0.048(7) 0.059(7) -0.021(6) 0.015(6) -0.018(6)
C133 0.034(6) 0.037(6) 0.047(6) -0.002(5) -0.007(5) 0.002(5)
C127 0.032(6) 0.033(6) 0.049(6) 0.005(4) 0.001(5) 0.002(4)
C21 0.050(7) 0.038(6) 0.040(6) -0.006(5) 0.003(5) -0.008(5)
C43 0.041(6) 0.029(5) 0.083(10) -0.006(7) 0.019(6) -0.009(5)
C56 0.071(8) 0.030(6) 0.047(6) 0.011(5) 0.020(6) 0.002(5)
C144 0.041(6) 0.033(6) 0.048(6) 0.004(4) 0.003(5) -0.002(5)
C82 0.041(6) 0.051(7) 0.047(6) 0.000(5) 0.017(5) 0.010(5)
C83 0.042(6) 0.040(6) 0.039(5) -0.004(4) 0.008(5) -0.010(5)
C92 0.058(8) 0.054(8) 0.063(8) -0.013(6) -0.006(6) 0.012(6)
C48 0.044(6) 0.031(5) 0.080(9) -0.007(6) 0.015(6) -0.004(5)
C138 0.065(8) 0.049(8) 0.069(8) -0.009(6) 0.007(7) 0.002(6)
C22 0.037(6) 0.038(6) 0.038(5) 0.000(4) 0.002(4) -0.009(5)
C98 0.061(7) 0.032(6) 0.039(6) 0.001(4) 0.006(5) -0.009(5)
C8 0.048(7) 0.029(5) 0.038(5) 0.003(4) 0.013(5) 0.007(5)
C86 0.075(9) 0.044(7) 0.048(7) 0.002(5) -0.004(6) -0.007(6)
C77 0.044(7) 0.054(7) 0.057(7) -0.006(6) -0.013(6) -0.006(6)
C29 0.039(6) 0.067(8) 0.048(6) 0.022(6) 0.013(5) -0.008(6)
C81 0.052(7) 0.031(6) 0.062(7) -0.006(5) 0.019(6) 0.012(5)
C128 0.045(7) 0.050(7) 0.051(6) -0.004(5) -0.015(5) 0.011(5)
C143 0.083(10) 0.043(7) 0.030(5) -0.006(5) 0.000(6) 0.006(6)
C114 0.055(7) 0.054(7) 0.024(5) -0.001(4) 0.009(5) -0.011(5)
C12 0.060(8) 0.037(6) 0.056(7) 0.006(5) 0.023(6) 0.008(5)
C23 0.042(6) 0.053(7) 0.040(6) 0.017(5) -0.002(5) -0.004(5)
C89 0.080(10) 0.049(8) 0.077(9) 0.024(7) 0.008(8) -0.012(7)
C68 0.047(7) 0.043(6) 0.031(5) -0.001(4) 0.004(5) 0.001(5)
C85 0.039(6) 0.018(5) 0.048(6) -0.012(4) 0.010(5) 0.007(4)
C33 0.042(6) 0.036(6) 0.056(7) 0.000(5) 0.001(5) 0.003(5)
C57 0.078(9) 0.030(6) 0.060(7) 0.002(5) 0.010(7) 0.008(6)
C112 0.100(10) 0.044(7) 0.028(5) 0.007(5) 0.025(6) -0.004(6)
C132 0.031(6) 0.057(7) 0.057(7) -0.010(5) -0.011(5) 0.003(5)
C134 0.060(8) 0.056(8) 0.045(6) 0.007(5) -0.006(6) 0.020(6)
C6 0.048(7) 0.034(6) 0.062(7) -0.002(5) 0.004(6) -0.001(5)
C104 0.063(8) 0.030(6) 0.056(7) 0.005(5) 0.025(6) -0.003(5)
C140 0.043(7) 0.067(8) 0.048(7) 0.005(6) 0.009(5) 0.010(6)
C34 0.063(8) 0.032(6) 0.071(8) -0.015(5) 0.030(6) 0.004(5)
C28 0.049(7) 0.048(7) 0.035(5) 0.012(5) 0.022(5) 0.012(5)
C74 0.061(8) 0.036(6) 0.044(6) -0.012(5) 0.000(5) -0.002(5)
C142 0.068(9) 0.048(7) 0.059(8) -0.013(6) 0.008(7) -0.005(6)
C113 0.078(9) 0.042(7) 0.026(5) -0.001(4) 0.012(5) 0.000(6)
C100 0.062(8) 0.063(8) 0.043(7) -0.016(6) 0.010(6) -0.013(6)
C18 0.076(10) 0.073(9) 0.063(8) 0.015(7) 0.003(7) -0.027(8)
C13 0.033(6) 0.034(6) 0.060(7) 0.010(5) 0.003(5) 0.000(5)
C14 0.036(6) 0.031(6) 0.069(7) -0.010(5) 0.001(5) 0.004(5)
C15 0.059(8) 0.040(7) 0.098(10) -0.012(7) -0.022(7) 0.007(6)
C16 0.087(11) 0.041(8) 0.116(13) 0.004(8) -0.038(10) -0.027(7)
C17 0.087(11) 0.071(10) 0.124(13) 0.028(9) -0.002(10) -0.060(9)
C4 0.070(8) 0.043(7) 0.047(6) 0.014(5) 0.014(6) 0.025(6)
C2 0.063(8) 0.035(6) 0.036(6) -0.007(4) 0.003(5) 0.010(5)
C3 0.057(8) 0.056(7) 0.042(6) 0.005(5) -0.009(5) 0.023(6)
C141 0.043(8) 0.070(9) 0.094(11) -0.024(8) 0.020(7) -0.004(7)
C59 0.057(8) 0.075(9) 0.040(6) 0.004(6) 0.006(5) 0.017(7)
C42 0.129(13) 0.027(6) 0.082(9) 0.018(6) 0.064(9) 0.000(7)
C63 0.069(9) 0.044(7) 0.065(8) -0.003(6) 0.009(6) -0.009(6)
C69 0.078(9) 0.043(6) 0.025(5) -0.004(4) 0.011(5) -0.015(6)
C88 0.080(10) 0.051(8) 0.069(9) 0.022(6) 0.010(7) 0.008(7)
C105 0.052(7) 0.041(7) 0.067(7) -0.003(5) 0.030(6) -0.012(5)
C50 0.077(10) 0.035(7) 0.107(11) -0.021(7) -0.036(8) -0.005(6)
C106 0.065(8) 0.040(7) 0.055(7) 0.003(5) 0.024(6) 0.006(6)
C9 0.085(9) 0.039(7) 0.038(6) -0.003(5) -0.002(6) 0.004(6)
C96 0.098(10) 0.039(6) 0.035(6) 0.005(5) 0.003(6) -0.004(6)
C66 0.074(9) 0.052(7) 0.036(6) 0.004(5) 0.013(6) -0.025(6)
C39 0.053(8) 0.038(7) 0.095(10) -0.026(7) 0.000(7) 0.001(6)
C27 0.055(8) 0.076(9) 0.032(6) 0.009(5) 0.002(5) 0.019(6)
C90 0.062(8) 0.041(7) 0.069(8) 0.008(6) 0.001(6) -0.001(6)
C107 0.076(9) 0.033(6) 0.042(6) -0.002(5) 0.022(6) 0.001(6)
C75 0.060(8) 0.043(7) 0.060(7) -0.023(5) 0.003(6) -0.003(6)
C47 0.046(6) 0.034(6) 0.081(11) -0.009(7) 0.014(7) -0.001(5)
C71 0.052(8) 0.075(9) 0.059(8) -0.006(6) -0.014(6) 0.016(7)
C35 0.073(9) 0.051(7) 0.046(6) -0.009(5) 0.024(6) 0.003(6)
C87 0.095(11) 0.052(8) 0.072(9) 0.017(7) -0.024(8) -0.020(8)
C58 0.078(10) 0.065(9) 0.046(7) 0.002(6) 0.011(6) 0.044(7)
C99 0.062(8) 0.022(5) 0.056(7) -0.001(5) 0.019(6) -0.007(5)
C5 0.069(9) 0.034(7) 0.085(9) -0.001(6) -0.001(7) 0.010(6)
C94 0.109(14) 0.092(12) 0.048(8) 0.008(7) -0.025(9) 0.041(10)
C40 0.129(14) 0.037(7) 0.069(9) 0.012(7) -0.036(9) -0.015(8)
C76 0.061(8) 0.061(8) 0.041(6) -0.011(5) 0.001(6) -0.015(6)
C136 0.074(9) 0.036(7) 0.094(10) -0.007(7) -0.020(8) 0.005(6)
C64 0.089(10) 0.040(7) 0.080(9) 0.015(6) 0.030(8) -0.008(7)
C65 0.072(9) 0.059(8) 0.053(7) 0.023(6) 0.017(6) 0.002(7)
C129 0.062(8) 0.050(7) 0.074(8) -0.026(6) -0.021(7) 0.010(6)
C135 0.074(9) 0.068(9) 0.052(7) -0.018(6) 0.001(7) 0.023(7)
C137 0.104(12) 0.050(8) 0.068(9) 0.017(7) 0.008(8) 0.001(8)
C93 0.060(9) 0.119(14) 0.087(11) -0.002(10) -0.016(8) 0.050(9)
C41 0.179(19) 0.037(8) 0.082(10) 0.010(7) 0.058(12) -0.009(10)
C70 0.049(7) 0.068(8) 0.043(6) 0.001(5) -0.007(5) -0.008(6)
C52 0.050(8) 0.087(11) 0.103(12) -0.048(10) -0.017(8) 0.007(8)
C95 0.136(15) 0.061(9) 0.040(7) 0.015(6) 0.007(8) 0.015(9)
C10 0.119(12) 0.039(7) 0.040(6) 0.008(5) 0.033(8) 0.008(7)
C11 0.068(9) 0.053(7) 0.052(7) 0.013(6) 0.038(7) 0.013(6)
C131 0.046(8) 0.085(10) 0.068(8) -0.010(7) -0.017(6) 0.003(7)
C53 0.061(9) 0.081(10) 0.076(9) -0.016(8) 0.001(7) -0.011(7)
C51 0.079(11) 0.061(10) 0.107(12) -0.032(9) -0.027(9) -0.007(8)
C130 0.074(10) 0.078(10) 0.066(9) -0.030(7) -0.015(7) -0.018(8)
C44 0.048(7) 0.034(6) 0.089(10) -0.006(8) 0.022(7) -0.016(6)
C45 0.060(12) 0.038(9) 0.15(3) -0.019(15) 0.042(15) -0.026(9)
C118 0.060(15) 0.24(5) 0.15(4) 0.11(4) 0.00(2) 0.03(2)
C117 0.059(11) 0.14(3) 0.042(16) -0.005(16) 0.022(12) 0.030(15)
C116 0.061(8) 0.11(2) 0.036(9) -0.003(12) 0.007(7) 0.011(9)
C115 0.059(7) 0.093(9) 0.023(5) -0.002(5) -0.001(5) 0.012(6)
C120 0.061(10) 0.074(12) 0.037(12) -0.007(9) 0.002(8) 0.024(9)
C119 0.059(14) 0.084(18) 0.048(19) -0.010(12) -0.002(12) 0.028(13)
C46 0.048(11) 0.046(9) 0.069(15) 0.001(11) 0.013(12) -0.007(7)
Rh2 0.0328(3) 0.0263(3) 0.0258(2) -0.00377(18) 0.00086(19) -0.0024(2)
Rh1 0.0416(3) 0.0284(3) 0.0285(3) -0.00831(19) 0.0053(2) 0.0011(2)
C44A 0.038(10) 0.034(8) 0.037(11) -0.002(8) -0.004(8) -0.009(7)
C45A 0.044(11) 0.043(9) 0.085(18) 0.003(12) 0.015(11) -0.011(8)
C46A 0.024(10) 0.051(9) 0.055(13) -0.011(9) -0.016(8) -0.008(7)
C47A 0.047(7) 0.037(6) 0.082(11) -0.010(7) 0.015(7) 0.002(5)
C48A 0.045(6) 0.031(5) 0.082(10) -0.009(6) 0.014(6) -0.003(5)
C43A 0.041(6) 0.028(5) 0.083(10) -0.008(7) 0.017(6) -0.007(5)
C1B 0.044(13) 0.13(2) 0.06(2) -0.006(19) -0.011(15) 0.023(12)
C1C 0.052(12) 0.12(2) 0.06(2) -0.024(18) -0.017(15) 0.013(13)
C1D 0.051(13) 0.12(3) 0.15(4) 0.00(3) -0.030(18) -0.005(15)
C1E 0.059(9) 0.11(2) 0.039(9) -0.003(12) 0.007(8) 0.010(10)
C1A 0.059(10) 0.076(12) 0.042(12) -0.002(11) -0.001(9) 0.025(9)
C146 0.028(9) 0.031(9) 0.015(8) -0.006(7) -0.004(7) -0.008(7)
C1F 0.054(11) 0.056(11) 0.045(11) -0.002(8) -0.001(8) -0.005(8)
C1G 0.052(19) 0.06(2) 0.06(2) 0.004(16) -0.032(16) -0.003(17)
C1H 0.11(3) 0.08(2) 0.030(17) -0.012(16) -0.020(19) -0.04(2)
C1I 0.08(2) 0.066(19) 0.020(12) -0.014(11) 0.005(13) -0.003(15)
C1J 0.045(19) 0.06(2) 0.06(2) -0.011(14) 0.011(15) -0.004(15)
ClA 0.125(10) 0.130(11) 0.083(9) -0.016(7) 0.012(6) 0.052(8)

loop_
_atom_type_symbol
_atom_type_description
_atom_type_scat_dispersion_real
_atom_type_scat_dispersion_imag
_atom_type_scat_source
C C 0.0033 0.0016 'International Tables Vol C Tables 4.2.6.8 and 6.1.1.4'
H H 0.0000 0.0000 'International Tables Vol C Tables 4.2.6.8 and 6.1.1.4'
Au Au -2.0133 8.8022 'International Tables Vol C Tables 4.2.6.8 and 6.1.1.4'
Cl Cl 0.1484 0.1585 'International Tables Vol C Tables 4.2.6.8 and 6.1.1.4'
P P 0.1023 0.0942 'International Tables Vol C Tables 4.2.6.8 and 6.1.1.4'
Rh Rh -1.1178 0.9187 'International Tables Vol C Tables 4.2.6.8 and 6.1.1.4'

loop_
_geom_angle_atom_site_label_1
_geom_angle_atom_site_label_2
_geom_angle_atom_site_label_3
_geom_angle
_geom_angle_site_symmetry_1
_geom_angle_site_symmetry_3
_geom_angle_publ_flag
Au3 Au1 Au2 63.642(13) . . ?
Au3 Au1 Au6 67.403(16) . . ?
Au3 Au1 Au5 68.744(17) . . ?
Au3 Au1 Au4 64.456(16) . . ?
Au3 Au1 Rh2 68.744(17) . . ?
Au3 Au1 Rh1 64.456(16) . . ?
Au2 Au1 Au4 62.958(15) . . ?
Au2 Au1 Rh1 62.958(15) . . ?
Au8 Au1 Au3 127.023(17) . . ?
Au8 Au1 Au2 117.019(16) . . ?
Au8 Au1 Au6 120.882(18) . . ?
Au8 Au1 Au5 66.414(16) . . ?
Au8 Au1 Au4 168.062(18) . . ?
Au8 Au1 Rh2 66.414(16) . . ?
Au8 Au1 Rh1 168.062(18) . . ?
Au7 Au1 Au3 67.538(14) . . ?
Au7 Au1 Au2 119.381(16) . . ?
Au7 Au1 Au8 69.298(13) . . ?
Au7 Au1 Au9 124.955(15) . . ?
Au7 Au1 Au6 68.215(13) . . ?
Au7 Au1 Au5 65.694(16) . . ?
Au7 Au1 Au4 121.836(18) . . ?
Au7 Au1 Rh2 65.694(16) . . ?
Au7 Au1 Rh1 121.836(18) . . ?
Au9 Au1 Au3 122.620(18) . . ?
Au9 Au1 Au2 63.509(13) . . ?
Au9 Au1 Au8 64.105(15) . . ?
Au9 Au1 Au6 164.830(17) . . ?
Au9 Au1 Au5 69.895(16) . . ?
Au9 Au1 Au4 107.973(18) . . ?
Au9 Au1 Rh2 69.895(16) . . ?
Au9 Au1 Rh1 107.973(18) . . ?
Au6 Au1 Au2 118.982(16) . . ?
Au6 Au1 Au5 125.189(18) . . ?
Au6 Au1 Au4 64.415(17) . . ?
Au6 Au1 Rh2 125.189(18) . . ?
Au6 Au1 Rh1 64.415(17) . . ?
Au11 Au1 Au3 131.026(17) . . ?
Au11 Au1 Au2 161.120(17) . . ?
Au11 Au1 Au8 66.221(13) . . ?
Au11 Au1 Au7 79.451(15) . . ?
Au11 Au1 Au9 105.736(17) . . ?
Au11 Au1 Au6 67.186(15) . . ?
Au11 Au1 Au5 128.402(18) . . ?
Au11 Au1 Au4 109.740(18) . . ?
Au11 Au1 Rh2 128.402(18) . . ?
Au11 Au1 Rh1 109.740(18) . . ?
Au10 Au1 Au3 129.865(16) . . ?
Au10 Au1 Au2 90.103(16) . . ?
Au10 Au1 Au8 102.656(16) . . ?
Au10 Au1 Au7 150.190(19) . . ?
Au10 Au1 Au9 70.109(14) . . ?
Au10 Au1 Au6 94.739(16) . . ?
Au10 Au1 Au11 71.258(15) . . ?
Au10 Au1 Au5 139.137(18) . . ?
Au10 Au1 Au4 65.595(16) . . ?
Au10 Au1 Rh2 139.137(18) . . ?
Au10 Au1 Rh1 65.595(16) . . ?
Au5 Au1 Au2 64.671(16) . . ?
Au5 Au1 Au4 120.63(2) . . ?
Rh2 Au1 Au2 64.671(16) . . ?
Rh2 Au1 Rh1 120.63(2) . . ?
Au1 Au3 Au2 58.734(14) . . ?
Au1 Au3 Au7 55.932(13) . . ?
Au1 Au3 Au6 56.413(13) . . ?
Au1 Au3 Au5 56.016(14) . . ?
Au1 Au3 Au4 58.351(14) . . ?
Au1 Au3 Rh2 56.016(14) . . ?
Au1 Au3 Rh1 58.351(14) . . ?
Au2 Au3 Au7 105.892(16) . . ?
Au2 Au3 Au6 106.068(15) . . ?
Au2 Au3 Au5 58.896(13) . . ?
Au2 Au3 Au4 59.388(15) . . ?
Au2 Au3 Rh2 58.896(13) . . ?
Au2 Au3 Rh1 59.388(15) . . ?
Au7 Au3 Au6 60.572(13) . . ?
Au7 Au3 Au5 57.933(13) . . ?
Au7 Au3 Rh2 57.933(13) . . ?
Au6 Au3 Au5 105.382(15) . . ?
Au6 Au3 Rh2 105.382(15) . . ?
Au4 Au3 Au7 106.950(17) . . ?
Au4 Au3 Au6 58.878(14) . . ?
Au4 Au3 Au5 105.409(16) . . ?
P2 Au3 Au1 175.71(6) . . ?
P2 Au3 Au2 117.55(6) . . ?
P2 Au3 Au7 125.60(6) . . ?
P2 Au3 Au6 127.84(6) . . ?
P2 Au3 Au5 120.69(6) . . ?
P2 Au3 Au4 122.42(6) . . ?
P2 Au3 Rh2 120.69(6) . . ?
P2 Au3 Rh1 122.42(6) . . ?
Rh1 Au3 Au7 106.950(17) . . ?
Rh1 Au3 Au6 58.878(14) . . ?
Rh1 Au3 Rh2 105.409(16) . . ?
Au1 Au2 Au3 57.624(12) . . ?
Au1 Au2 Au9 57.411(12) . . ?
Au1 Au2 Au5 57.540(13) . . ?
Au1 Au2 Au4 58.555(15) . . ?
Au1 Au2 Rh2 57.540(13) . . ?
Au1 Au2 Rh1 58.555(15) . . ?
Au3 Au2 Au5 63.943(16) . . ?
Au3 Au2 Rh2 63.943(16) . . ?
Au9 Au2 Au3 111.446(16) . . ?
Au9 Au2 Au5 64.947(15) . . ?
Au9 Au2 Au4 100.377(19) . . ?
Au9 Au2 Rh2 64.947(15) . . ?
Au9 Au2 Rh1 100.377(19) . . ?
Au4 Au2 Au3 60.894(15) . . ?
Au4 Au2 Au5 110.460(18) . . ?
P1 Au2 Au1 172.68(6) . . ?
P1 Au2 Au3 129.66(6) . . ?
P1 Au2 Au9 116.11(6) . . ?
P1 Au2 Au5 124.42(7) . . ?
P1 Au2 Au4 122.58(6) . . ?
P1 Au2 Rh2 124.42(7) . . ?
P1 Au2 Rh1 122.58(6) . . ?
Rh1 Au2 Au3 60.894(15) . . ?
Rh1 Au2 Rh2 110.460(18) . . ?
Au1 Au8 Au7 55.082(14) . . ?
Au1 Au8 Au9 57.695(12) . . ?
Au1 Au8 Au11 56.078(14) . . ?
Au1 Au8 Au5 57.220(13) . . ?
Au1 Au8 Rh2 57.220(13) . . ?
Au9 Au8 Au7 107.043(15) . . ?
Au9 Au8 Au11 94.752(15) . . ?
Au9 Au8 Au5 64.214(16) . . ?
Au9 Au8 Rh2 64.214(16) . . ?
Au11 Au8 Au7 69.411(14) . . ?
Au11 Au8 Au5 110.414(18) . . ?
Au11 Au8 Rh2 110.414(18) . . ?
Au5 Au8 Au7 58.186(14) . . ?
P5 Au8 Au1 177.18(6) . . ?
P5 Au8 Au7 127.67(6) . . ?
P5 Au8 Au9 120.22(6) . . ?
P5 Au8 Au11 123.38(7) . . ?
P5 Au8 Au5 124.21(7) . . ?
P5 Au8 Rh2 124.21(7) . . ?
Rh2 Au8 Au7 58.186(14) . . ?
Au1 Au7 Au3 56.530(12) . . ?
Au1 Au7 Au8 55.620(11) . . ?
Au1 Au7 Au6 56.300(13) . . ?
Au1 Au7 Au5 57.874(13) . . ?
Au1 Au7 Rh2 57.874(13) . . ?
Au3 Au7 Au8 106.002(15) . . ?
Au3 Au7 Au6 59.862(14) . . ?
Au6 Au7 Au8 101.310(16) . . ?
Au5 Au7 Au3 62.260(16) . . ?
Au5 Au7 Au8 59.400(14) . . ?
Au5 Au7 Au6 108.174(16) . . ?
P4 Au7 Au1 175.16(7) . . ?
P4 Au7 Au3 121.99(6) . . ?
P4 Au7 Au8 122.98(6) . . ?
P4 Au7 Au6 127.73(6) . . ?
P4 Au7 Au5 117.29(7) . . ?
P4 Au7 Rh2 117.29(7) . . ?
Rh2 Au7 Au3 62.260(16) . . ?
Rh2 Au7 Au8 59.400(14) . . ?
Rh2 Au7 Au6 108.174(16) . . ?
Au1 Au9 Au2 59.080(15) . . ?
Au1 Au9 Au8 58.200(13) . . ?
Au1 Au9 Au10 54.330(13) . . ?
Au1 Au9 Au5 55.679(13) . . ?
Au1 Au9 Rh2 55.679(13) . . ?
Au2 Au9 Au8 108.483(15) . . ?
Au2 Au9 Au10 80.069(16) . . ?
Au2 Au9 Au5 58.593(13) . . ?
Au2 Au9 Rh2 58.593(13) . . ?
Au8 Au9 Au10 89.589(16) . . ?
Au8 Au9 Au5 59.679(15) . . ?
Au8 Au9 Rh2 59.679(15) . . ?
Au10 Au9 Au5 109.555(16) . . ?
Au10 Au9 Rh2 109.555(16) . . ?
P6 Au9 Au1 175.18(6) . . ?
P6 Au9 Au2 122.76(7) . . ?
P6 Au9 Au8 117.59(6) . . ?
P6 Au9 Au10 129.59(6) . . ?
P6 Au9 Au5 120.74(6) . . ?
P6 Au9 Rh2 120.74(6) . . ?
Au1 Au6 Au3 56.185(12) . . ?
Au1 Au6 Au7 55.486(13) . . ?
Au1 Au6 Au11 55.474(14) . . ?
Au1 Au6 Au4 58.251(14) . . ?
Au1 Au6 Rh1 58.251(14) . . ?
Au3 Au6 Au7 59.565(12) . . ?
Au11 Au6 Au3 109.414(15) . . ?
Au11 Au6 Au7 69.377(14) . . ?
Au4 Au6 Au3 58.808(15) . . ?
Au4 Au6 Au7 106.096(17) . . ?
Au4 Au6 Au11 97.324(16) . . ?
P3 Au6 Au1 167.92(7) . . ?
P3 Au6 Au3 123.85(7) . . ?
P3 Au6 Au7 136.29(7) . . ?
P3 Au6 Au11 126.71(7) . . ?
P3 Au6 Au4 110.51(7) . . ?
P3 Au6 Rh1 110.51(7) . . ?
Rh1 Au6 Au3 58.808(15) . . ?
Rh1 Au6 Au7 106.096(17) . . ?
Rh1 Au6 Au11 97.324(16) . . ?
Au1 Au11 Au8 57.702(13) . . ?
Au1 Au11 Au6 57.340(12) . . ?
Au1 Au11 Au10 54.286(13) . . ?
Au8 Au11 Au6 106.055(17) . . ?
Au8 Au11 Au10 87.950(15) . . ?
Au6 Au11 Au10 81.213(14) . . ?
P8 Au11 Au1 177.37(6) . . ?
P8 Au11 Au8 120.16(6) . . ?
P8 Au11 Au6 123.37(7) . . ?
P8 Au11 Au10 127.97(6) . . ?
Au1 Au10 Au9 55.561(12) . . ?
Au1 Au10 Au11 54.456(14) . . ?
Au1 Au10 Au4 58.706(13) . . ?
Au1 Au10 Rh1 58.706(13) . . ?
Au9 Au10 Au11 87.593(15) . . ?
Au4 Au10 Au9 94.353(18) . . ?
Au4 Au10 Au11 94.439(16) . . ?
P7 Au10 Au1 175.35(7) . . ?
P7 Au10 Au9 127.62(7) . . ?
P7 Au10 Au11 127.04(8) . . ?
P7 Au10 Au4 116.76(7) . . ?
P7 Au10 Rh1 116.76(7) . . ?
Rh1 Au10 Au9 94.353(18) . . ?
Rh1 Au10 Au11 94.439(16) . . ?
Au1 Au5 Au3 55.240(12) . . ?
Au1 Au5 Au2 57.789(15) . . ?
Au1 Au5 Au8 56.366(14) . . ?
Au1 Au5 Au7 56.432(15) . . ?
Au1 Au5 Au9 54.426(14) . . ?
Au3 Au5 Au9 100.082(16) . . ?
Au2 Au5 Au3 57.161(12) . . ?
Au2 Au5 Au8 103.690(18) . . ?
Au2 Au5 Au7 106.014(18) . . ?
Au2 Au5 Au9 56.460(14) . . ?
Au8 Au5 Au3 106.415(17) . . ?
Au8 Au5 Au9 56.107(12) . . ?
Au7 Au5 Au3 59.808(13) . . ?
Au7 Au5 Au8 62.414(16) . . ?
Au7 Au5 Au9 104.128(17) . . ?
Cl2 Au5 Au1 179.50(8) . . ?
Cl2 Au5 Au3 124.47(7) . . ?
Cl2 Au5 Au2 122.49(8) . . ?
Cl2 Au5 Au8 123.69(7) . . ?
Cl2 Au5 Au7 123.10(8) . . ?
Cl2 Au5 Au9 126.06(8) . . ?
Au1 Au4 Au3 57.193(13) . . ?
Au1 Au4 Au2 58.488(15) . . ?
Au1 Au4 Au6 57.334(14) . . ?
Au1 Au4 Au10 55.699(15) . . ?
Au3 Au4 Au6 62.314(16) . . ?
Au3 Au4 Au10 112.763(18) . . ?
Au2 Au4 Au3 59.718(13) . . ?
Au2 Au4 Au6 109.036(18) . . ?
Au2 Au4 Au10 82.538(19) . . ?
Au6 Au4 Au10 85.231(18) . . ?
Cl1 Au4 Au1 176.2(3) . . ?
Cl1 Au4 Au3 119.1(3) . . ?
Cl1 Au4 Au2 121.3(4) . . ?
Cl1 Au4 Au6 120.7(4) . . ?
Cl1 Au4 Au10 128.1(3) . . ?
C25 P2 Au3 111.8(3) . . ?
C31 P2 Au3 117.2(3) . . ?
C31 P2 C25 104.2(4) . . ?
C31 P2 C19 103.3(4) . . ?
C19 P2 Au3 114.1(3) . . ?
C19 P2 C25 105.1(4) . . ?
C91 P6 Au9 113.0(3) . . ?
C91 P6 C97 106.1(4) . . ?
C97 P6 Au9 113.6(3) . . ?
C103 P6 Au9 117.8(3) . . ?
C103 P6 C91 102.5(4) . . ?
C103 P6 C97 102.5(4) . . ?
C67 P4 Au7 114.2(3) . . ?
C67 P4 C61 106.3(4) . . ?
C55 P4 Au7 115.5(3) . . ?
C55 P4 C67 100.7(4) . . ?
C55 P4 C61 104.1(4) . . ?
C61 P4 Au7 114.6(3) . . ?
C79 P5 Au8 112.6(3) . . ?
C79 P5 C73 104.5(4) . . ?
C79 P5 C85 101.3(4) . . ?
C73 P5 Au8 114.6(3) . . ?
C85 P5 Au8 116.3(3) . . ?
C85 P5 C73 106.0(4) . . ?
C139 P8 Au11 113.6(4) . . ?
C139 P8 C133 107.7(5) . . ?
C139 P8 C127 101.6(5) . . ?
C133 P8 Au11 114.3(3) . . ?
C133 P8 C127 102.9(4) . . ?
C127 P8 Au11 115.5(3) . . ?
C7 P1 Au2 110.9(4) . . ?
C7 P1 C1 101.6(4) . . ?
C7 P1 C13 111.1(4) . . ?
C1 P1 Au2 117.8(3) . . ?
C1 P1 C13 103.3(4) . . ?
C13 P1 Au2 111.4(2) . . ?
C109 P7 Au10 113.8(3) . . ?
C109 P7 C146 97.0(10) . . ?
C121 P7 Au10 117.2(9) . . ?
C121 P7 C109 104.2(10) . . ?
C121 P7 C115 100.3(8) . . ?
C115 P7 Au10 114.8(3) . . ?
C115 P7 C109 104.8(5) . . ?
C115 P7 C146 110.7(8) . . ?
C146 P7 Au10 114.0(8) . . ?
C49 P3 Au6 112.3(4) . . ?
C49 P3 C37 103.4(5) . . ?
C49 P3 C43 96.8(11) . . ?
C49 P3 C43A 108.5(11) . . ?
C37 P3 Au6 113.2(3) . . ?
C43 P3 Au6 117.5(12) . . ?
C43 P3 C37 111.6(10) . . ?
C43A P3 Au6 116.8(12) . . ?
C43A P3 C37 101.4(11) . . ?
C72 C67 P4 120.1(7) . . ?
C72 C67 C68 117.9(9) . . ?
C68 C67 P4 122.0(8) . . ?
C26 C25 P2 121.9(7) . . ?
C30 C25 P2 118.7(7) . . ?
C30 C25 C26 119.3(8) . . ?
C36 C31 P2 119.0(7) . . ?
C36 C31 C32 118.6(9) . . ?
C32 C31 P2 122.4(7) . . ?
C20 C19 P2 119.2(7) . . ?
C20 C19 C24 118.0(9) . . ?
C24 C19 P2 122.8(7) . . ?
C84 C79 P5 119.7(7) . . ?
C84 C79 C80 118.8(9) . . ?
C80 C79 P5 121.5(7) . . ?
C60 C55 P4 124.3(8) . . ?
C60 C55 C56 118.1(9) . . ?
C56 C55 P4 117.6(8) . . ?
C8 C7 P1 119.5(7) . . ?
C8 C7 C12 117.6(9) . . ?
C12 C7 P1 122.9(9) . . ?
C78 C73 P5 118.9(7) . . ?
C78 C73 C74 120.0(10) . . ?
C74 C73 P5 120.8(8) . . ?
C92 C91 P6 120.6(8) . . ?
C92 C91 C96 118.2(10) . . ?
C96 C91 P6 120.9(9) . . ?
C102 C97 P6 118.3(7) . . ?
C102 C97 C98 119.7(9) . . ?
C98 C97 P6 122.0(7) . . ?
C31 C36 H36 120.4 . . ?
C31 C36 C35 119.2(10) . . ?
C35 C36 H36 120.4 . . ?
C54 C49 P3 121.2(8) . . ?
C54 C49 C50 118.8(11) . . ?
C50 C49 P3 120.0(10) . . ?
C25 C26 H26 120.1 . . ?
C27 C26 C25 119.7(10) . . ?
C27 C26 H26 120.1 . . ?
C37 C38 H38 120.0 . . ?
C37 C38 C39 120.0(11) . . ?
C39 C38 H38 120.0 . . ?
C25 C30 H30 119.2 . . ?
C25 C30 C29 121.6(9) . . ?
C29 C30 H30 119.2 . . ?
C109 C110 H110 119.8 . . ?
C109 C110 C111 120.3(9) . . ?
C111 C110 H110 119.8 . . ?
C73 C78 H78 119.7 . . ?
C77 C78 C73 120.6(10) . . ?
C77 C78 H78 119.7 . . ?
C38 C37 P3 116.3(8) . . ?
C42 C37 P3 123.9(9) . . ?
C42 C37 C38 119.8(11) . . ?
C108 C103 P6 116.9(8) . . ?
C104 C103 P6 124.5(7) . . ?
C104 C103 C108 118.3(9) . . ?
C144 C139 P8 119.2(8) . . ?
C140 C139 P8 120.8(8) . . ?
C140 C139 C144 119.8(9) . . ?
C19 C20 H20 119.3 . . ?
C21 C20 C19 121.4(10) . . ?
C21 C20 H20 119.3 . . ?
C110 C109 P7 118.2(7) . . ?
C110 C109 C114 119.3(9) . . ?
C114 C109 P7 122.5(8) . . ?
C126 C121 P7 123.7(14) . . ?
C126 C121 C122 120.0 . . ?
C122 C121 P7 114.7(13) . . ?
C121 C126 H126 120.0 . . ?
C125 C126 C121 120.0 . . ?
C125 C126 H126 120.0 . . ?
C126 C125 H125 120.0 . . ?
C126 C125 C124 120.0 . . ?
C124 C125 H125 120.0 . . ?
C125 C124 H124 120.0 . . ?
C123 C124 C125 120.0 . . ?
C123 C124 H124 120.0 . . ?
C124 C123 H123 120.0 . . ?
C124 C123 C122 120.0 . . ?
C122 C123 H123 120.0 . . ?
C121 C122 H122 120.0 . . ?
C123 C122 C121 120.0 . . ?
C123 C122 H122 120.0 . . ?
C97 C102 H102 118.7 . . ?
C101 C102 C97 122.7(10) . . ?
C101 C102 H102 118.7 . . ?
C79 C84 H84 119.6 . . ?
C83 C84 C79 120.8(9) . . ?
C83 C84 H84 119.6 . . ?
C67 C72 H72 119.0 . . ?
C67 C72 C71 122.0(10) . . ?
C71 C72 H72 119.0 . . ?
C102 C101 H101 121.0 . . ?
C102 C101 C100 118.0(11) . . ?
C100 C101 H101 121.0 . . ?
C31 C32 H32 119.8 . . ?
C33 C32 C31 120.4(9) . . ?
C33 C32 H32 119.8 . . ?
C103 C108 H108 119.6 . . ?
C107 C108 C103 120.8(10) . . ?
C107 C108 H108 119.6 . . ?
C19 C24 H24 119.3 . . ?
C19 C24 C23 121.3(9) . . ?
C23 C24 H24 119.3 . . ?
C110 C111 H111 120.5 . . ?
C112 C111 C110 118.9(10) . . ?
C112 C111 H111 120.5 . . ?
C61 C62 H62 119.5 . . ?
C63 C62 H62 119.5 . . ?
C63 C62 C61 121.0(10) . . ?
C6 C1 P1 119.5(8) . . ?
C2 C1 P1 121.6(8) . . ?
C2 C1 C6 118.9(9) . . ?
C62 C61 P4 119.8(8) . . ?
C66 C61 P4 122.7(8) . . ?
C66 C61 C62 117.4(9) . . ?
C79 C80 H80 120.4 . . ?
C81 C80 C79 119.2(9) . . ?
C81 C80 H80 120.4 . . ?
C55 C60 H60 119.3 . . ?
C55 C60 C59 121.4(11) . . ?
C59 C60 H60 119.3 . . ?
C49 C54 H54 119.2 . . ?
C49 C54 C53 121.7(11) . . ?
C53 C54 H54 119.2 . . ?
C138 C133 P8 115.8(8) . . ?
C134 C133 P8 124.5(8) . . ?
C134 C133 C138 119.7(10) . . ?
C128 C127 P8 119.2(8) . . ?
C128 C127 C132 119.9(10) . . ?
C132 C127 P8 120.7(8) . . ?
C20 C21 H21 120.2 . . ?
C20 C21 C22 119.6(10) . . ?
C22 C21 H21 120.2 . . ?
C48 C43 P3 115(3) . . ?
C48 C43 C44 124(3) . . ?
C44 C43 P3 121(2) . . ?
C55 C56 H56 119.4 . . ?
C55 C56 C57 121.3(11) . . ?
C57 C56 H56 119.4 . . ?
C139 C144 H144 119.6 . . ?
C143 C144 C139 120.8(11) . . ?
C143 C144 H144 119.6 . . ?
C83 C82 H82 119.8 . . ?
C83 C82 C81 120.5(10) . . ?
C81 C82 H82 119.8 . . ?
C84 C83 H83 119.4 . . ?
C82 C83 C84 121.3(10) . . ?
C82 C83 H83 119.4 . . ?
C91 C92 H92 119.2 . . ?
C93 C92 C91 121.6(13) . . ?
C93 C92 H92 119.2 . . ?
C43 C48 H48 120.7 . . ?
C43 C48 C47 119(4) . . ?
C47 C48 H48 120.7 . . ?
C133 C138 H138 119.8 . . ?
C133 C138 C137 120.4(11) . . ?
C137 C138 H138 119.8 . . ?
C21 C22 H22 119.5 . . ?
C21 C22 C23 121.1(9) . . ?
C23 C22 H22 119.5 . . ?
C97 C98 H98 120.7 . . ?
C97 C98 C99 118.6(10) . . ?
C99 C98 H98 120.7 . . ?
C7 C8 H8 119.5 . . ?
C9 C8 C7 121.0(10) . . ?
C9 C8 H8 119.5 . . ?
C85 C86 H86 120.3 . . ?
C87 C86 H86 120.3 . . ?
C87 C86 C85 119.4(11) . . ?
C78 C77 H77 120.2 . . ?
C78 C77 C76 119.5(11) . . ?
C76 C77 H77 120.2 . . ?
C30 C29 H29 120.9 . . ?
C28 C29 C30 118.2(10) . . ?
C28 C29 H29 120.9 . . ?
C80 C81 H81 120.3 . . ?
C82 C81 C80 119.5(9) . . ?
C82 C81 H81 120.3 . . ?
C127 C128 H128 119.8 . . ?
C127 C128 C129 120.4(10) . . ?
C129 C128 H128 119.8 . . ?
C144 C143 H143 120.3 . . ?
C142 C143 C144 119.3(11) . . ?
C142 C143 H143 120.3 . . ?
C109 C114 H114 119.8 . . ?
C113 C114 C109 120.4(10) . . ?
C113 C114 H114 119.8 . . ?
C7 C12 H12 119.3 . . ?
C11 C12 C7 121.5(12) . . ?
C11 C12 H12 119.3 . . ?
C24 C23 H23 120.7 . . ?
C22 C23 C24 118.5(10) . . ?
C22 C23 H23 120.7 . . ?
C88 C89 H89 120.4 . . ?
C88 C89 C90 119.2(12) . . ?
C90 C89 H89 120.4 . . ?
C67 C68 H68 119.3 . . ?
C69 C68 C67 121.5(10) . . ?
C69 C68 H68 119.3 . . ?
C86 C85 P5 117.7(8) . . ?
C90 C85 P5 123.7(8) . . ?
C90 C85 C86 118.5(10) . . ?
C32 C33 H33 119.7 . . ?
C34 C33 C32 120.6(10) . . ?
C34 C33 H33 119.7 . . ?
C56 C57 H57 120.7 . . ?
C58 C57 C56 118.5(11) . . ?
C58 C57 H57 120.7 . . ?
C111 C112 H112 119.9 . . ?
C113 C112 C111 120.1(10) . . ?
C113 C112 H112 119.9 . . ?
C127 C132 H132 120.8 . . ?
C131 C132 C127 118.4(11) . . ?
C131 C132 H132 120.8 . . ?
C133 C134 H134 119.9 . . ?
C133 C134 C135 120.3(11) . . ?
C135 C134 H134 119.9 . . ?
C1 C6 H6 120.2 . . ?
C5 C6 C1 119.6(11) . . ?
C5 C6 H6 120.2 . . ?
C103 C104 H104 120.1 . . ?
C105 C104 C103 119.9(10) . . ?
C105 C104 H104 120.1 . . ?
C139 C140 H140 121.5 . . ?
C139 C140 C141 116.9(10) . . ?
C141 C140 H140 121.5 . . ?
C33 C34 H34 120.0 . . ?
C35 C34 C33 120.0(10) . . ?
C35 C34 H34 120.0 . . ?
C29 C28 H28 119.6 . . ?
C27 C28 C29 120.7(9) . . ?
C27 C28 H28 119.6 . . ?
C73 C74 H74 120.3 . . ?
C73 C74 C75 119.4(10) . . ?
C75 C74 H74 120.3 . . ?
C143 C142 H142 119.0 . . ?
C141 C142 C143 121.9(12) . . ?
C141 C142 H142 119.0 . . ?
C114 C113 C112 120.9(9) . . ?
C114 C113 H113 119.6 . . ?
C112 C113 H113 119.6 . . ?
C101 C100 H100 120.0 . . ?
C99 C100 C101 120.0(10) . . ?
C99 C100 H100 120.0 . . ?
C13 C18 H18 120.0 . . ?
C13 C18 C17 120.0 . . ?
C17 C18 H18 120.0 . . ?
C18 C13 P1 123.6(4) . . ?
C18 C13 C14 120.0 . . ?
C14 C13 P1 115.8(4) . . ?
C13 C14 H14 120.0 . . ?
C15 C14 C13 120.0 . . ?
C15 C14 H14 120.0 . . ?
C14 C15 H15 120.0 . . ?
C14 C15 C16 120.0 . . ?
C16 C15 H15 120.0 . . ?
C15 C16 H16 120.0 . . ?
C15 C16 C17 120.0 . . ?
C17 C16 H16 120.0 . . ?
C18 C17 H17 120.0 . . ?
C16 C17 C18 120.0 . . ?
C16 C17 H17 120.0 . . ?
C3 C4 H4 120.5 . . ?
C5 C4 H4 120.5 . . ?
C5 C4 C3 119.0(10) . . ?
C1 C2 H2 119.4 . . ?
C1 C2 C3 121.2(10) . . ?
C3 C2 H2 119.4 . . ?
C4 C3 H3 120.5 . . ?
C2 C3 C4 119.0(11) . . ?
C2 C3 H3 120.5 . . ?
C140 C141 H141 119.4 . . ?
C142 C141 C140 121.1(12) . . ?
C142 C141 H141 119.4 . . ?
C60 C59 H59 121.0 . . ?
C58 C59 C60 118.1(11) . . ?
C58 C59 H59 121.0 . . ?
C37 C42 H42 119.1 . . ?
C37 C42 C41 121.8(12) . . ?
C41 C42 H42 119.1 . . ?
C62 C63 H63 120.2 . . ?
C64 C63 C62 119.6(12) . . ?
C64 C63 H63 120.2 . . ?
C68 C69 H69 120.0 . . ?
C70 C69 C68 120.0(9) . . ?
C70 C69 H69 120.0 . . ?
C89 C88 H88 120.2 . . ?
C89 C88 C87 119.7(12) . . ?
C87 C88 H88 120.2 . . ?
C104 C105 H105 119.6 . . ?
C106 C105 C104 120.8(11) . . ?
C106 C105 H105 119.6 . . ?
C49 C50 H50 120.5 . . ?
C49 C50 C51 119.1(14) . . ?
C51 C50 H50 120.5 . . ?
C105 C106 H106 120.0 . . ?
C105 C106 C107 120.1(10) . . ?
C107 C106 H106 120.0 . . ?
C8 C9 H9 120.0 . . ?
C8 C9 C10 120.1(12) . . ?
C10 C9 H9 120.0 . . ?
C91 C96 H96 120.3 . . ?
C95 C96 C91 119.5(13) . . ?
C95 C96 H96 120.3 . . ?
C61 C66 H66 119.3 . . ?
C61 C66 C65 121.4(11) . . ?
C65 C66 H66 119.3 . . ?
C38 C39 H39 121.6 . . ?
C40 C39 C38 116.8(12) . . ?
C40 C39 H39 121.6 . . ?
C26 C27 H27 119.8 . . ?
C28 C27 C26 120.4(10) . . ?
C28 C27 H27 119.8 . . ?
C89 C90 H90 119.5 . . ?
C85 C90 C89 121.0(12) . . ?
C85 C90 H90 119.5 . . ?
C108 C107 C106 120.2(10) . . ?
C108 C107 H107 119.9 . . ?
C106 C107 H107 119.9 . . ?
C74 C75 H75 120.8 . . ?
C76 C75 C74 118.4(10) . . ?
C76 C75 H75 120.8 . . ?
C48 C47 H47 119.9 . . ?
C46 C47 C48 120(3) . . ?
C46 C47 H47 119.9 . . ?
C72 C71 H71 120.4 . . ?
C72 C71 C70 119.2(11) . . ?
C70 C71 H71 120.4 . . ?
C36 C35 H35 119.4 . . ?
C34 C35 C36 121.2(10) . . ?
C34 C35 H35 119.4 . . ?
C86 C87 H87 119.0 . . ?
C88 C87 C86 122.0(12) . . ?
C88 C87 H87 119.0 . . ?
C57 C58 C59 122.6(11) . . ?
C57 C58 H58 118.7 . . ?
C59 C58 H58 118.7 . . ?
C98 C99 H99 119.5 . . ?
C100 C99 C98 121.1(10) . . ?
C100 C99 H99 119.5 . . ?
C6 C5 H5 118.9 . . ?
C4 C5 C6 122.2(11) . . ?
C4 C5 H5 118.9 . . ?
C93 C94 H94 120.4 . . ?
C95 C94 H94 120.4 . . ?
C95 C94 C93 119.3(12) . . ?
C39 C40 H40 118.8 . . ?
C41 C40 C39 122.3(14) . . ?
C41 C40 H40 118.8 . . ?
C77 C76 H76 119.0 . . ?
C75 C76 C77 121.9(10) . . ?
C75 C76 H76 119.0 . . ?
C135 C136 H136 120.0 . . ?
C137 C136 H136 120.0 . . ?
C137 C136 C135 119.9(12) . . ?
C63 C64 H64 120.4 . . ?
C65 C64 C63 119.2(11) . . ?
C65 C64 H64 120.4 . . ?
C66 C65 H65 119.4 . . ?
C64 C65 C66 121.2(11) . . ?
C64 C65 H65 119.4 . . ?
C128 C129 H129 119.9 . . ?
C130 C129 C128 120.2(11) . . ?
C130 C129 H129 119.9 . . ?
C134 C135 C136 120.5(11) . . ?
C134 C135 H135 119.8 . . ?
C136 C135 H135 119.8 . . ?
C138 C137 H137 120.5 . . ?
C136 C137 C138 119.0(12) . . ?
C136 C137 H137 120.5 . . ?
C92 C93 C94 119.6(15) . . ?
C92 C93 H93 120.2 . . ?
C94 C93 H93 120.2 . . ?
C42 C41 H41 120.4 . . ?
C40 C41 C42 119.2(13) . . ?
C40 C41 H41 120.4 . . ?
C69 C70 C71 119.5(11) . . ?
C69 C70 H70 120.3 . . ?
C71 C70 H70 120.3 . . ?
C53 C52 H52 120.1 . . ?
C53 C52 C51 119.9(14) . . ?
C51 C52 H52 120.1 . . ?
C96 C95 C94 121.7(13) . . ?
C96 C95 H95 119.1 . . ?
C94 C95 H95 119.1 . . ?
C9 C10 H10 120.4 . . ?
C11 C10 C9 119.1(11) . . ?
C11 C10 H10 120.4 . . ?
C12 C11 H11 119.7 . . ?
C10 C11 C12 120.7(11) . . ?
C10 C11 H11 119.7 . . ?
C132 C131 H131 119.7 . . ?
C130 C131 C132 120.6(11) . . ?
C130 C131 H131 119.7 . . ?
C54 C53 H53 120.0 . . ?
C52 C53 C54 120.0(14) . . ?
C52 C53 H53 120.0 . . ?
C50 C51 H51 119.7 . . ?
C52 C51 C50 120.5(13) . . ?
C52 C51 H51 119.7 . . ?
C129 C130 C131 120.4(11) . . ?
C129 C130 H130 119.8 . . ?
C131 C130 H130 119.8 . . ?
C43 C44 H44 122.4 . . ?
C43 C44 C45 115(2) . . ?
C45 C44 H44 122.4 . . ?
C44 C45 H45 117.3 . . ?
C46 C45 C44 125(2) . . ?
C46 C45 H45 117.3 . . ?
C117 C118 H118 120.0 . . ?
C117 C118 C119 120.0 . . ?
C119 C118 H118 120.0 . . ?
C118 C117 H117 120.0 . . ?
C118 C117 C116 120.0 . . ?
C116 C117 H117 120.0 . . ?
C117 C116 H116 120.0 . . ?
C115 C116 C117 120.0 . . ?
C115 C116 H116 120.0 . . ?
C116 C115 P7 122.4(9) . . ?
C120 C115 P7 117.6(9) . . ?
C120 C115 C116 120.0 . . ?
C1E C115 P7 110.5(18) . . ?
C1A C115 P7 129.0(18) . . ?
C1A C115 C1E 120(2) . . ?
C115 C120 H120 120.0 . . ?
C115 C120 C119 120.0 . . ?
C119 C120 H120 120.0 . . ?
C118 C119 H119 120.0 . . ?
C120 C119 C118 120.0 . . ?
C120 C119 H119 120.0 . . ?
C47 C46 H46 122.0 . . ?
C45 C46 C47 116(3) . . ?
C45 C46 H46 122.0 . . ?
Au1 Rh2 Au3 55.240(12) . . ?
Au1 Rh2 Au2 57.789(15) . . ?
Au1 Rh2 Au8 56.366(14) . . ?
Au1 Rh2 Au7 56.432(15) . . ?
Au1 Rh2 Au9 54.426(14) . . ?
Au3 Rh2 Au9 100.082(16) . . ?
Au2 Rh2 Au3 57.161(12) . . ?
Au2 Rh2 Au8 103.690(18) . . ?
Au2 Rh2 Au7 106.014(18) . . ?
Au2 Rh2 Au9 56.460(14) . . ?
Au8 Rh2 Au3 106.415(17) . . ?
Au8 Rh2 Au9 56.107(12) . . ?
Au7 Rh2 Au3 59.808(13) . . ?
Au7 Rh2 Au8 62.414(16) . . ?
Au7 Rh2 Au9 104.128(17) . . ?
Cl2 Rh2 Au1 179.50(8) . . ?
Cl2 Rh2 Au3 124.47(7) . . ?
Cl2 Rh2 Au2 122.49(8) . . ?
Cl2 Rh2 Au8 123.69(7) . . ?
Cl2 Rh2 Au7 123.10(8) . . ?
Cl2 Rh2 Au9 126.06(8) . . ?
Au1 Rh1 Au3 57.193(13) . . ?
Au1 Rh1 Au2 58.488(15) . . ?
Au1 Rh1 Au6 57.334(14) . . ?
Au1 Rh1 Au10 55.699(15) . . ?
Au3 Rh1 Au6 62.314(16) . . ?
Au3 Rh1 Au10 112.763(18) . . ?
Au2 Rh1 Au3 59.718(13) . . ?
Au2 Rh1 Au6 109.036(18) . . ?
Au2 Rh1 Au10 82.538(19) . . ?
Au6 Rh1 Au10 85.231(18) . . ?
ClA Rh1 Au1 171.5(5) . . ?
ClA Rh1 Au3 122.9(5) . . ?
ClA Rh1 Au2 113.6(6) . . ?
ClA Rh1 Au6 131.0(5) . . ?
ClA Rh1 Au10 122.7(5) . . ?
C45A C44A H44A 120.3 . . ?
C45A C44A C43A 119(2) . . ?
C43A C44A H44A 120.3 . . ?
C44A C45A H45A 117.7 . . ?
C46A C45A C44A 125(2) . . ?
C46A C45A H45A 117.7 . . ?
C45A C46A H46A 122.2 . . ?
C45A C46A C47A 116(3) . . ?
C47A C46A H46A 122.2 . . ?
C46A C47A H47A 117.3 . . ?
C48A C47A C46A 125(4) . . ?
C48A C47A H47A 117.3 . . ?
C47A C48A H48A 120.6 . . ?
C47A C48A C43A 119(5) . . ?
C43A C48A H48A 120.6 . . ?
C44A C43A P3 126(2) . . ?
C44A C43A C48A 116(2) . . ?
C48A C43A P3 118(3) . . ?
C1C C1B H1B 121.4 . . ?
C1C C1B C1A 117(4) . . ?
C1A C1B H1B 121.4 . . ?
C1B C1C H1C 118.5 . . ?
C1B C1C C1D 123(3) . . ?
C1D C1C H1C 118.5 . . ?
C1C C1D H1D 118.7 . . ?
C1E C1D C1C 123(4) . . ?
C1E C1D H1D 118.7 . . ?
C115 C1E H1E 122.9 . . ?
C1D C1E C115 114(3) . . ?
C1D C1E H1E 122.9 . . ?
C115 C1A H1A 118.9 . . ?
C1B C1A C115 122(3) . . ?
C1B C1A H1A 118.9 . . ?
C1F C146 P7 121.3(13) . . ?
C1F C146 C1J 120.0 . . ?
C1J C146 P7 118.6(13) . . ?
C146 C1F H1F 120.0 . . ?
C146 C1F C1G 120.0 . . ?
C1G C1F H1F 120.0 . . ?
C1F C1G H1G 120.0 . . ?
C1H C1G C1F 120.0 . . ?
C1H C1G H1G 120.0 . . ?
C1G C1H H1H 120.0 . . ?
C1G C1H C1I 120.0 . . ?
C1I C1H H1H 120.0 . . ?
C1H C1I H1I 120.0 . . ?
C1J C1I C1H 120.0 . . ?
C1J C1I H1I 120.0 . . ?
C146 C1J H1J 120.0 . . ?
C1I C1J C146 120.0 . . ?
C1I C1J H1J 120.0 . . ?

loop_
_geom_bond_atom_site_label_1
_geom_bond_atom_site_label_2
_geom_bond_distance
_geom_bond_site_symmetry_2
_geom_bond_publ_flag
Au1 Au3 2.6986(5) . ?
Au1 Au2 2.7313(6) . ?
Au1 Au8 2.6973(5) . ?
Au1 Au7 2.6799(5) . ?
Au1 Au9 2.6824(5) . ?
Au1 Au6 2.7058(5) . ?
Au1 Au11 2.6479(6) . ?
Au1 Au10 2.6423(5) . ?
Au1 Au5 2.7238(6) . ?
Au1 Au4 2.7332(6) . ?
Au1 Rh2 2.7238(6) . ?
Au1 Rh1 2.7332(6) . ?
Au3 Au2 2.8631(5) . ?
Au3 Au7 2.9896(5) . ?
Au3 Au6 2.9987(6) . ?
Au3 Au5 3.0613(7) . ?
Au3 Au4 2.8969(6) . ?
Au3 P2 2.286(2) . ?
Au3 Rh2 3.0613(7) . ?
Au3 Rh1 2.8969(6) . ?
Au2 Au9 2.8494(6) . ?
Au2 Au5 2.9178(6) . ?
Au2 Au4 2.8535(7) . ?
Au2 P1 2.294(2) . ?
Au2 Rh2 2.9178(6) . ?
Au2 Rh1 2.8535(7) . ?
Au8 Au7 3.0572(6) . ?
Au8 Au9 2.8550(5) . ?
Au8 Au11 2.9201(5) . ?
Au8 Au5 2.9690(7) . ?
Au8 P5 2.300(2) . ?
Au8 Rh2 2.9690(7) . ?
Au7 Au6 3.0201(5) . ?
Au7 Au5 2.9311(6) . ?
Au7 P4 2.301(2) . ?
Au7 Rh2 2.9311(6) . ?
Au9 Au10 3.0585(6) . ?
Au9 Au5 3.0970(7) . ?
Au9 P6 2.296(2) . ?
Au9 Rh2 3.0970(7) . ?
Au6 Au11 2.9625(6) . ?
Au6 Au4 2.8990(7) . ?
Au6 P3 2.321(2) . ?
Au6 Rh1 2.8990(7) . ?
Au11 Au10 3.0817(6) . ?
Au11 P8 2.294(3) . ?
Au10 Au4 2.9127(7) . ?
Au10 P7 2.301(2) . ?
Au10 Rh1 2.9127(7) . ?
Au5 Cl2 2.386(3) . ?
Au4 Cl1 2.385(7) . ?
P2 C25 1.827(9) . ?
P2 C31 1.804(9) . ?
P2 C19 1.820(9) . ?
P6 C91 1.824(10) . ?
P6 C97 1.832(9) . ?
P6 C103 1.813(10) . ?
P4 C67 1.830(10) . ?
P4 C55 1.820(9) . ?
P4 C61 1.830(9) . ?
P5 C79 1.806(10) . ?
P5 C73 1.839(10) . ?
P5 C85 1.825(10) . ?
P8 C139 1.823(10) . ?
P8 C133 1.836(10) . ?
P8 C127 1.841(10) . ?
P1 C7 1.821(10) . ?
P1 C1 1.821(10) . ?
P1 C13 1.831(6) . ?
P7 C109 1.833(10) . ?
P7 C121 1.817(12) . ?
P7 C115 1.819(11) . ?
P7 C146 1.849(12) . ?
Cl2 Rh2 2.386(3) . ?
P3 C49 1.798(11) . ?
P3 C37 1.847(11) . ?
P3 C43 1.831(15) . ?
P3 C43A 1.841(16) . ?
C67 C72 1.367(14) . ?
C67 C68 1.407(12) . ?
C25 C26 1.383(12) . ?
C25 C30 1.374(13) . ?
C31 C36 1.383(12) . ?
C31 C32 1.420(12) . ?
C19 C20 1.394(12) . ?
C19 C24 1.395(13) . ?
C79 C84 1.397(13) . ?
C79 C80 1.417(13) . ?
C55 C60 1.376(14) . ?
C55 C56 1.387(13) . ?
C7 C8 1.383(14) . ?
C7 C12 1.403(14) . ?
C73 C78 1.379(14) . ?
C73 C74 1.383(13) . ?
C91 C92 1.388(15) . ?
C91 C96 1.405(14) . ?
C97 C102 1.361(13) . ?
C97 C98 1.366(13) . ?
C36 H36 0.9500 . ?
C36 C35 1.405(14) . ?
C49 C54 1.379(15) . ?
C49 C50 1.393(14) . ?
C26 H26 0.9500 . ?
C26 C27 1.377(13) . ?
C38 H38 0.9500 . ?
C38 C37 1.362(13) . ?
C38 C39 1.401(16) . ?
C30 H30 0.9500 . ?
C30 C29 1.385(12) . ?
C110 H110 0.9500 . ?
C110 C109 1.364(13) . ?
C110 C111 1.385(14) . ?
C78 H78 0.9500 . ?
C78 C77 1.365(14) . ?
C37 C42 1.341(14) . ?
C103 C108 1.402(13) . ?
C103 C104 1.398(14) . ?
C139 C144 1.391(14) . ?
C139 C140 1.389(14) . ?
C20 H20 0.9500 . ?
C20 C21 1.377(14) . ?
C109 C114 1.392(12) . ?
C121 C126 1.3900 . ?
C121 C122 1.3900 . ?
C126 H126 0.9500 . ?
C126 C125 1.3900 . ?
C125 H125 0.9500 . ?
C125 C124 1.3900 . ?
C124 H124 0.9500 . ?
C124 C123 1.3900 . ?
C123 H123 0.9500 . ?
C123 C122 1.3900 . ?
C122 H122 0.9500 . ?
C102 H102 0.9500 . ?
C102 C101 1.355(14) . ?
C84 H84 0.9500 . ?
C84 C83 1.367(13) . ?
C72 H72 0.9500 . ?
C72 C71 1.386(14) . ?
C101 H101 0.9500 . ?
C101 C100 1.386(16) . ?
C32 H32 0.9500 . ?
C32 C33 1.376(13) . ?
C108 H108 0.9500 . ?
C108 C107 1.362(14) . ?
C24 H24 0.9500 . ?
C24 C23 1.399(14) . ?
C111 H111 0.9500 . ?
C111 C112 1.381(13) . ?
C62 H62 0.9500 . ?
C62 C61 1.392(14) . ?
C62 C63 1.384(15) . ?
C1 C6 1.379(14) . ?
C1 C2 1.378(14) . ?
C61 C66 1.355(13) . ?
C80 H80 0.9500 . ?
C80 C81 1.405(14) . ?
C60 H60 0.9500 . ?
C60 C59 1.391(15) . ?
C54 H54 0.9500 . ?
C54 C53 1.379(16) . ?
C133 C138 1.379(15) . ?
C133 C134 1.362(14) . ?
C127 C128 1.365(14) . ?
C127 C132 1.398(14) . ?
C21 H21 0.9500 . ?
C21 C22 1.383(14) . ?
C43 C48 1.27(6) . ?
C43 C44 1.38(4) . ?
C56 H56 0.9500 . ?
C56 C57 1.388(14) . ?
C144 H144 0.9500 . ?
C144 C143 1.372(14) . ?
C82 H82 0.9500 . ?
C82 C83 1.353(14) . ?
C82 C81 1.402(14) . ?
C83 H83 0.9500 . ?
C92 H92 0.9500 . ?
C92 C93 1.367(17) . ?
C48 H48 0.9500 . ?
C48 C47 1.44(6) . ?
C138 H138 0.9500 . ?
C138 C137 1.389(16) . ?
C22 H22 0.9500 . ?
C22 C23 1.384(14) . ?
C98 H98 0.9500 . ?
C98 C99 1.386(14) . ?
C8 H8 0.9500 . ?
C8 C9 1.358(13) . ?
C86 H86 0.9500 . ?
C86 C85 1.386(14) . ?
C86 C87 1.369(15) . ?
C77 H77 0.9500 . ?
C77 C76 1.385(15) . ?
C29 H29 0.9500 . ?
C29 C28 1.383(14) . ?
C81 H81 0.9500 . ?
C128 H128 0.9500 . ?
C128 C129 1.385(15) . ?
C143 H143 0.9500 . ?
C143 C142 1.364(17) . ?
C114 H114 0.9500 . ?
C114 C113 1.336(14) . ?
C12 H12 0.9500 . ?
C12 C11 1.359(15) . ?
C23 H23 0.9500 . ?
C89 H89 0.9500 . ?
C89 C88 1.349(17) . ?
C89 C90 1.409(15) . ?
C68 H68 0.9500 . ?
C68 C69 1.381(15) . ?
C85 C90 1.361(14) . ?
C33 H33 0.9500 . ?
C33 C34 1.367(14) . ?
C57 H57 0.9500 . ?
C57 C58 1.350(16) . ?
C112 H112 0.9500 . ?
C112 C113 1.366(15) . ?
C132 H132 0.9500 . ?
C132 C131 1.388(15) . ?
C134 H134 0.9500 . ?
C134 C135 1.367(16) . ?
C6 H6 0.9500 . ?
C6 C5 1.371(15) . ?
C104 H104 0.9500 . ?
C104 C105 1.387(14) . ?
C140 H140 0.9500 . ?
C140 C141 1.440(16) . ?
C34 H34 0.9500 . ?
C34 C35 1.367(15) . ?
C28 H28 0.9500 . ?
C28 C27 1.375(15) . ?
C74 H74 0.9500 . ?
C74 C75 1.426(14) . ?
C142 H142 0.9500 . ?
C142 C141 1.319(17) . ?
C113 H113 0.9500 . ?
C100 H100 0.9500 . ?
C100 C99 1.362(15) . ?
C18 H18 0.9500 . ?
C18 C13 1.3900 . ?
C18 C17 1.3900 . ?
C13 C14 1.3900 . ?
C14 H14 0.9500 . ?
C14 C15 1.3900 . ?
C15 H15 0.9500 . ?
C15 C16 1.3900 . ?
C16 H16 0.9500 . ?
C16 C17 1.3900 . ?
C17 H17 0.9500 . ?
C4 H4 0.9500 . ?
C4 C3 1.391(15) . ?
C4 C5 1.360(16) . ?
C2 H2 0.9500 . ?
C2 C3 1.390(14) . ?
C3 H3 0.9500 . ?
C141 H141 0.9500 . ?
C59 H59 0.9500 . ?
C59 C58 1.371(17) . ?
C42 H42 0.9500 . ?
C42 C41 1.37(2) . ?
C63 H63 0.9500 . ?
C63 C64 1.362(16) . ?
C69 H69 0.9500 . ?
C69 C70 1.373(16) . ?
C88 H88 0.9500 . ?
C88 C87 1.356(17) . ?
C105 H105 0.9500 . ?
C105 C106 1.359(14) . ?
C50 H50 0.9500 . ?
C50 C51 1.394(18) . ?
C106 H106 0.9500 . ?
C106 C107 1.388(15) . ?
C9 H9 0.9500 . ?
C9 C10 1.418(17) . ?
C96 H96 0.9500 . ?
C96 C95 1.370(17) . ?
C66 H66 0.9500 . ?
C66 C65 1.363(15) . ?
C39 H39 0.9500 . ?
C39 C40 1.400(18) . ?
C27 H27 0.9500 . ?
C90 H90 0.9500 . ?
C107 H107 0.9500 . ?
C75 H75 0.9500 . ?
C75 C76 1.354(16) . ?
C47 H47 0.9500 . ?
C47 C46 1.41(4) . ?
C71 H71 0.9500 . ?
C71 C70 1.416(15) . ?
C35 H35 0.9500 . ?
C87 H87 0.9500 . ?
C58 H58 0.9500 . ?
C99 H99 0.9500 . ?
C5 H5 0.9500 . ?
C94 H94 0.9500 . ?
C94 C93 1.39(2) . ?
C94 C95 1.37(2) . ?
C40 H40 0.9500 . ?
C40 C41 1.31(2) . ?
C76 H76 0.9500 . ?
C136 H136 0.9500 . ?
C136 C135 1.378(17) . ?
C136 C137 1.372(17) . ?
C64 H64 0.9500 . ?
C64 C65 1.360(17) . ?
C65 H65 0.9500 . ?
C129 H129 0.9500 . ?
C129 C130 1.348(17) . ?
C135 H135 0.9500 . ?
C137 H137 0.9500 . ?
C93 H93 0.9500 . ?
C41 H41 0.9500 . ?
C70 H70 0.9500 . ?
C52 H52 0.9500 . ?
C52 C53 1.350(18) . ?
C52 C51 1.39(2) . ?
C95 H95 0.9500 . ?
C10 H10 0.9500 . ?
C10 C11 1.350(17) . ?
C11 H11 0.9500 . ?
C131 H131 0.9500 . ?
C131 C130 1.375(17) . ?
C53 H53 0.9500 . ?
C51 H51 0.9500 . ?
C130 H130 0.9500 . ?
C44 H44 0.9500 . ?
C44 C45 1.41(3) . ?
C45 H45 0.9500 . ?
C45 C46 1.30(3) . ?
C118 H118 0.9500 . ?
C118 C117 1.3900 . ?
C118 C119 1.3900 . ?
C117 H117 0.9500 . ?
C117 C116 1.3900 . ?
C116 H116 0.9500 . ?
C116 C115 1.3900 . ?
C115 C120 1.3900 . ?
C115 C1E 1.44(4) . ?
C115 C1A 1.41(3) . ?
C120 H120 0.9500 . ?
C120 C119 1.3900 . ?
C119 H119 0.9500 . ?
C46 H46 0.9500 . ?
Rh1 ClA 2.390(12) . ?
C44A H44A 0.9500 . ?
C44A C45A 1.40(3) . ?
C44A C43A 1.42(4) . ?
C45A H45A 0.9500 . ?
C45A C46A 1.32(3) . ?
C46A H46A 0.9500 . ?
C46A C47A 1.37(4) . ?
C47A H47A 0.9500 . ?
C47A C48A 1.36(5) . ?
C48A H48A 0.9500 . ?
C48A C43A 1.44(7) . ?
C1B H1B 0.9500 . ?
C1B C1C 1.29(5) . ?
C1B C1A 1.41(4) . ?
C1C H1C 0.9500 . ?
C1C C1D 1.45(5) . ?
C1D H1D 0.9500 . ?
C1D C1E 1.38(4) . ?
C1E H1E 0.9500 . ?
C1A H1A 0.9500 . ?
C146 C1F 1.3900 . ?
C146 C1J 1.3900 . ?
C1F H1F 0.9500 . ?
C1F C1G 1.3900 . ?
C1G H1G 0.9500 . ?
C1G C1H 1.3900 . ?
C1H H1H 0.9500 . ?
C1H C1I 1.3900 . ?
C1I H1I 0.9500 . ?
C1I C1J 1.3900 . ?
C1J H1J 0.9500 . ?

loop_
_geom_torsion_atom_site_label_1
_geom_torsion_atom_site_label_2
_geom_torsion_atom_site_label_3
_geom_torsion_atom_site_label_4
_geom_torsion
_geom_torsion_site_symmetry_1
_geom_torsion_site_symmetry_2
_geom_torsion_site_symmetry_3
_geom_torsion_site_symmetry_4
_geom_torsion_publ_flag
Au3 P2 C25 C26 132.8(7) . . . . ?
Au3 P2 C25 C30 -43.6(8) . . . . ?
Au3 P2 C31 C36 -29.9(9) . . . . ?
Au3 P2 C31 C32 151.0(7) . . . . ?
Au3 P2 C19 C20 -24.7(8) . . . . ?
Au3 P2 C19 C24 154.5(6) . . . . ?
Au2 P1 C7 C8 -5.1(8) . . . . ?
Au2 P1 C7 C12 173.4(7) . . . . ?
Au2 P1 C1 C6 -72.3(8) . . . . ?
Au2 P1 C1 C2 109.4(8) . . . . ?
Au2 P1 C13 C18 157.9(4) . . . . ?
Au2 P1 C13 C14 -30.6(4) . . . . ?
Au8 P5 C79 C84 -27.2(8) . . . . ?
Au8 P5 C79 C80 154.3(7) . . . . ?
Au8 P5 C73 C78 -7.7(9) . . . . ?
Au8 P5 C73 C74 167.1(7) . . . . ?
Au8 P5 C85 C86 -62.6(9) . . . . ?
Au8 P5 C85 C90 121.5(8) . . . . ?
Au7 P4 C67 C72 23.4(9) . . . . ?
Au7 P4 C67 C68 -153.9(7) . . . . ?
Au7 P4 C55 C60 -120.9(8) . . . . ?
Au7 P4 C55 C56 61.0(9) . . . . ?
Au7 P4 C61 C62 17.4(10) . . . . ?
Au7 P4 C61 C66 -160.9(9) . . . . ?
Au9 P6 C91 C92 -19.6(9) . . . . ?
Au9 P6 C91 C96 154.6(7) . . . . ?
Au9 P6 C97 C102 -42.7(8) . . . . ?
Au9 P6 C97 C98 141.2(7) . . . . ?
Au9 P6 C103 C108 -45.4(8) . . . . ?
Au9 P6 C103 C104 141.4(8) . . . . ?
Au6 P3 C49 C54 15.9(10) . . . . ?
Au6 P3 C49 C50 -165.2(9) . . . . ?
Au6 P3 C37 C38 67.7(8) . . . . ?
Au6 P3 C37 C42 -111.3(10) . . . . ?
Au6 P3 C43 C48 -1(4) . . . . ?
Au6 P3 C43 C44 179(2) . . . . ?
Au6 P3 C43A C44A 155(2) . . . . ?
Au6 P3 C43A C48A -32(4) . . . . ?
Au11 P8 C139 C144 2.1(9) . . . . ?
Au11 P8 C139 C140 177.0(8) . . . . ?
Au11 P8 C133 C138 -60.2(9) . . . . ?
Au11 P8 C133 C134 119.0(9) . . . . ?
Au11 P8 C127 C128 -26.9(10) . . . . ?
Au11 P8 C127 C132 158.0(8) . . . . ?
Au10 P7 C109 C110 37.7(9) . . . . ?
Au10 P7 C109 C114 -142.3(7) . . . . ?
Au10 P7 C121 C126 -147.1(16) . . . . ?
Au10 P7 C121 C122 47.6(16) . . . . ?
Au10 P7 C115 C116 61.2(15) . . . . ?
Au10 P7 C115 C120 -120.0(13) . . . . ?
Au10 P7 C115 C1E 74(2) . . . . ?
Au10 P7 C115 C1A -105(2) . . . . ?
Au10 P7 C146 C1F -143.2(15) . . . . ?
Au10 P7 C146 C1J 40.3(16) . . . . ?
P2 C25 C26 C27 179.9(8) . . . . ?
P2 C25 C30 C29 -179.8(8) . . . . ?
P2 C31 C36 C35 -174.4(8) . . . . ?
P2 C31 C32 C33 174.4(8) . . . . ?
P2 C19 C20 C21 -176.4(7) . . . . ?
P2 C19 C24 C23 177.2(7) . . . . ?
P6 C91 C92 C93 177.0(10) . . . . ?
P6 C91 C96 C95 -176.8(9) . . . . ?
P6 C97 C102 C101 -174.3(9) . . . . ?
P6 C97 C98 C99 174.4(8) . . . . ?
P6 C103 C108 C107 -171.4(8) . . . . ?
P6 C103 C104 C105 171.5(8) . . . . ?
P4 C67 C72 C71 -178.3(9) . . . . ?
P4 C67 C68 C69 179.8(8) . . . . ?
P4 C55 C60 C59 -177.2(8) . . . . ?
P4 C55 C56 C57 178.6(8) . . . . ?
P4 C61 C66 C65 -177.1(9) . . . . ?
P5 C79 C84 C83 -176.0(7) . . . . ?
P5 C79 C80 C81 176.0(8) . . . . ?
P5 C73 C78 C77 174.5(8) . . . . ?
P5 C73 C74 C75 -172.7(8) . . . . ?
P5 C85 C90 C89 174.8(9) . . . . ?
P8 C139 C144 C143 175.7(8) . . . . ?
P8 C139 C140 C141 -176.4(8) . . . . ?
P8 C133 C138 C137 -176.1(10) . . . . ?
P8 C133 C134 C135 177.8(9) . . . . ?
P8 C127 C128 C129 -172.2(9) . . . . ?
P8 C127 C132 C131 173.2(9) . . . . ?
P1 C7 C8 C9 179.2(8) . . . . ?
P1 C7 C12 C11 -179.3(8) . . . . ?
P1 C1 C6 C5 -176.5(9) . . . . ?
P1 C1 C2 C3 178.4(8) . . . . ?
P1 C13 C14 C15 -171.8(5) . . . . ?
P7 C109 C114 C113 179.9(9) . . . . ?
P7 C121 C126 C125 -165(2) . . . . ?
P7 C121 C122 C123 166(2) . . . . ?
P7 C115 C120 C119 -178.8(11) . . . . ?
P7 C115 C1E C1D 178(3) . . . . ?
P7 C115 C1A C1B 177(2) . . . . ?
P7 C146 C1F C1G -176(2) . . . . ?
P7 C146 C1J C1I 176(2) . . . . ?
P3 C49 C54 C53 177.2(10) . . . . ?
P3 C49 C50 C51 -176.5(11) . . . . ?
P3 C37 C42 C41 -179.7(11) . . . . ?
P3 C43 C48 C47 -176(4) . . . . ?
P3 C43 C44 C45 -180(2) . . . . ?
C67 P4 C55 C60 115.6(9) . . . . ?
C67 P4 C55 C56 -62.5(8) . . . . ?
C67 P4 C61 C62 144.5(9) . . . . ?
C67 P4 C61 C66 -33.9(11) . . . . ?
C67 C72 C71 C70 -0.2(18) . . . . ?
C67 C68 C69 C70 -3.0(16) . . . . ?
C25 P2 C31 C36 -154.0(8) . . . . ?
C25 P2 C31 C32 26.9(9) . . . . ?
C25 P2 C19 C20 98.1(7) . . . . ?
C25 P2 C19 C24 -82.7(8) . . . . ?
C25 C26 C27 C28 1.4(16) . . . . ?
C25 C30 C29 C28 -1.2(17) . . . . ?
C31 P2 C25 C26 -99.7(8) . . . . ?
C31 P2 C25 C30 83.9(8) . . . . ?
C31 P2 C19 C20 -153.0(7) . . . . ?
C31 P2 C19 C24 26.3(8) . . . . ?
C31 C36 C35 C34 -2.1(18) . . . . ?
C31 C32 C33 C34 2.0(16) . . . . ?
C19 P2 C25 C26 8.6(9) . . . . ?
C19 P2 C25 C30 -167.9(7) . . . . ?
C19 P2 C31 C36 96.4(8) . . . . ?
C19 P2 C31 C32 -82.7(8) . . . . ?
C19 C20 C21 C22 -3.5(15) . . . . ?
C19 C24 C23 C22 2.0(14) . . . . ?
C79 P5 C73 C78 -131.4(8) . . . . ?
C79 P5 C73 C74 43.4(9) . . . . ?
C79 P5 C85 C86 59.9(9) . . . . ?
C79 P5 C85 C90 -116.1(9) . . . . ?
C79 C84 C83 C82 -1.3(15) . . . . ?
C79 C80 C81 C82 1.2(15) . . . . ?
C55 P4 C67 C72 147.8(8) . . . . ?
C55 P4 C67 C68 -29.5(8) . . . . ?
C55 P4 C61 C62 -109.7(9) . . . . ?
C55 P4 C61 C66 72.0(10) . . . . ?
C55 C60 C59 C58 -1.6(16) . . . . ?
C55 C56 C57 C58 -0.9(17) . . . . ?
C7 P1 C1 C6 49.1(9) . . . . ?
C7 P1 C1 C2 -129.2(8) . . . . ?
C7 P1 C13 C18 33.6(6) . . . . ?
C7 P1 C13 C14 -154.9(5) . . . . ?
C7 C8 C9 C10 0.4(15) . . . . ?
C7 C12 C11 C10 -0.2(17) . . . . ?
C73 P5 C79 C84 97.8(8) . . . . ?
C73 P5 C79 C80 -80.7(9) . . . . ?
C73 P5 C85 C86 168.7(8) . . . . ?
C73 P5 C85 C90 -7.2(10) . . . . ?
C73 C78 C77 C76 -0.8(16) . . . . ?
C73 C74 C75 C76 -2.6(17) . . . . ?
C91 P6 C97 C102 -167.4(8) . . . . ?
C91 P6 C97 C98 16.5(9) . . . . ?
C91 P6 C103 C108 79.2(8) . . . . ?
C91 P6 C103 C104 -93.9(9) . . . . ?
C91 C92 C93 C94 -1(2) . . . . ?
C91 C96 C95 C94 1.0(19) . . . . ?
C97 P6 C91 C92 105.5(8) . . . . ?
C97 P6 C91 C96 -80.3(9) . . . . ?
C97 P6 C103 C108 -170.9(7) . . . . ?
C97 P6 C103 C104 15.9(9) . . . . ?
C97 C102 C101 C100 -1.0(18) . . . . ?
C97 C98 C99 C100 0.5(16) . . . . ?
C36 C31 C32 C33 -4.7(15) . . . . ?
C49 P3 C37 C38 -54.0(9) . . . . ?
C49 P3 C37 C42 127.1(10) . . . . ?
C49 P3 C43 C48 118(4) . . . . ?
C49 P3 C43 C44 -62(2) . . . . ?
C49 P3 C43A C44A -77(3) . . . . ?
C49 P3 C43A C48A 96(4) . . . . ?
C49 C54 C53 C52 0(2) . . . . ?
C49 C50 C51 C52 -2(2) . . . . ?
C26 C25 C30 C29 3.6(15) . . . . ?
C38 C37 C42 C41 1(2) . . . . ?
C38 C39 C40 C41 0(2) . . . . ?
C30 C25 C26 C27 -3.6(15) . . . . ?
C30 C29 C28 C27 -1.1(17) . . . . ?
C110 C109 C114 C113 -0.1(16) . . . . ?
C110 C111 C112 C113 -1.6(18) . . . . ?
C78 C73 C74 C75 2.1(15) . . . . ?
C78 C77 C76 C75 0.2(18) . . . . ?
C37 P3 C49 C54 138.2(9) . . . . ?
C37 P3 C49 C50 -42.8(10) . . . . ?
C37 P3 C43 C48 -134(4) . . . . ?
C37 P3 C43 C44 46(3) . . . . ?
C37 P3 C43A C44A 32(3) . . . . ?
C37 P3 C43A C48A -156(4) . . . . ?
C37 C38 C39 C40 1.1(16) . . . . ?
C37 C42 C41 C40 0(2) . . . . ?
C103 P6 C91 C92 -147.4(8) . . . . ?
C103 P6 C91 C96 26.8(9) . . . . ?
C103 P6 C97 C102 85.4(8) . . . . ?
C103 P6 C97 C98 -90.6(9) . . . . ?
C103 C108 C107 C106 -1.9(16) . . . . ?
C103 C104 C105 C106 0.6(17) . . . . ?
C139 P8 C133 C138 172.6(8) . . . . ?
C139 P8 C133 C134 -8.2(11) . . . . ?
C139 P8 C127 C128 96.5(9) . . . . ?
C139 P8 C127 C132 -78.6(9) . . . . ?
C139 C144 C143 C142 -0.3(16) . . . . ?
C139 C140 C141 C142 2.0(18) . . . . ?
C20 C19 C24 C23 -3.6(13) . . . . ?
C20 C21 C22 C23 1.8(15) . . . . ?
C109 P7 C121 C126 86.2(18) . . . . ?
C109 P7 C121 C122 -79.1(15) . . . . ?
C109 P7 C115 C116 -173.2(15) . . . . ?
C109 P7 C115 C120 5.6(14) . . . . ?
C109 P7 C115 C1E -160(2) . . . . ?
C109 P7 C115 C1A 21(2) . . . . ?
C109 P7 C146 C1F 96.8(17) . . . . ?
C109 P7 C146 C1J -79.6(14) . . . . ?
C109 C110 C111 C112 0.6(17) . . . . ?
C109 C114 C113 C112 -0.9(17) . . . . ?
C121 P7 C109 C110 166.6(11) . . . . ?
C121 P7 C109 C114 -13.5(12) . . . . ?
C121 P7 C115 C116 -65.4(17) . . . . ?
C121 P7 C115 C120 113.4(16) . . . . ?
C121 C126 C125 C124 0.0 . . . . ?
C126 C121 C122 C123 0.0 . . . . ?
C126 C125 C124 C123 0.0 . . . . ?
C125 C124 C123 C122 0.0 . . . . ?
C124 C123 C122 C121 0.0 . . . . ?
C122 C121 C126 C125 0.0 . . . . ?
C102 C97 C98 C99 -1.6(15) . . . . ?
C102 C101 C100 C99 -0.2(18) . . . . ?
C84 C79 C80 C81 -2.5(14) . . . . ?
C72 C67 C68 C69 2.4(14) . . . . ?
C72 C71 C70 C69 -0.3(18) . . . . ?
C101 C100 C99 C98 0.4(18) . . . . ?
C32 C31 C36 C35 4.6(15) . . . . ?
C32 C33 C34 C35 0.6(17) . . . . ?
C108 C103 C104 C105 -1.5(15) . . . . ?
C24 C19 C20 C21 4.3(13) . . . . ?
C111 C110 C109 P7 -179.8(9) . . . . ?
C111 C110 C109 C114 0.2(16) . . . . ?
C111 C112 C113 C114 1.7(18) . . . . ?
C62 C61 C66 C65 4.5(18) . . . . ?
C62 C63 C64 C65 -2(2) . . . . ?
C1 P1 C7 C8 -131.1(8) . . . . ?
C1 P1 C7 C12 47.3(9) . . . . ?
C1 P1 C13 C18 -74.6(5) . . . . ?
C1 P1 C13 C14 96.8(5) . . . . ?
C1 C6 C5 C4 -1.9(19) . . . . ?
C1 C2 C3 C4 -1.9(16) . . . . ?
C61 P4 C67 C72 -103.9(9) . . . . ?
C61 P4 C67 C68 78.7(8) . . . . ?
C61 P4 C55 C60 5.6(9) . . . . ?
C61 P4 C55 C56 -172.5(8) . . . . ?
C61 C62 C63 C64 4.0(18) . . . . ?
C61 C66 C65 C64 -2(2) . . . . ?
C80 C79 C84 C83 2.5(14) . . . . ?
C60 C55 C56 C57 0.4(15) . . . . ?
C60 C59 C58 C57 1.1(18) . . . . ?
C54 C49 C50 C51 2.5(19) . . . . ?
C133 P8 C139 C144 129.8(8) . . . . ?
C133 P8 C139 C140 -55.3(10) . . . . ?
C133 P8 C127 C128 -152.1(9) . . . . ?
C133 P8 C127 C132 32.8(10) . . . . ?
C133 C138 C137 C136 -5(2) . . . . ?
C133 C134 C135 C136 2.0(19) . . . . ?
C127 P8 C139 C144 -122.5(8) . . . . ?
C127 P8 C139 C140 52.4(9) . . . . ?
C127 P8 C133 C138 65.7(9) . . . . ?
C127 P8 C133 C134 -115.1(10) . . . . ?
C127 C128 C129 C130 -1(2) . . . . ?
C127 C132 C131 C130 -1.1(19) . . . . ?
C21 C22 C23 C24 -1.0(14) . . . . ?
C43 P3 C49 C54 -107.5(14) . . . . ?
C43 P3 C49 C50 71.4(14) . . . . ?
C43 P3 C37 C38 -157.1(13) . . . . ?
C43 P3 C37 C42 24.0(16) . . . . ?
C43 C48 C47 C46 -5(7) . . . . ?
C43 C44 C45 C46 -5(5) . . . . ?
C56 C55 C60 C59 0.9(15) . . . . ?
C56 C57 C58 C59 0.1(18) . . . . ?
C144 C139 C140 C141 -1.5(16) . . . . ?
C144 C143 C142 C141 0.8(18) . . . . ?
C83 C82 C81 C80 0.0(16) . . . . ?
C92 C91 C96 C95 -2.5(16) . . . . ?
C48 C43 C44 C45 0(6) . . . . ?
C48 C47 C46 C45 0(5) . . . . ?
C138 C133 C134 C135 -3.1(18) . . . . ?
C98 C97 C102 C101 1.9(16) . . . . ?
C8 C7 C12 C11 -0.8(15) . . . . ?
C8 C9 C10 C11 -1.4(17) . . . . ?
C86 C85 C90 C89 -1.1(17) . . . . ?
C29 C28 C27 C26 1.0(17) . . . . ?
C81 C82 C83 C84 0.0(16) . . . . ?
C128 C127 C132 C131 -1.8(17) . . . . ?
C128 C129 C130 C131 -2(2) . . . . ?
C143 C142 C141 C140 -1.7(19) . . . . ?
C12 C7 C8 C9 0.7(14) . . . . ?
C89 C88 C87 C86 4(2) . . . . ?
C68 C67 C72 C71 -0.9(16) . . . . ?
C68 C69 C70 C71 1.8(17) . . . . ?
C85 P5 C79 C84 -152.2(8) . . . . ?
C85 P5 C79 C80 29.4(9) . . . . ?
C85 P5 C73 C78 122.0(8) . . . . ?
C85 P5 C73 C74 -63.2(9) . . . . ?
C85 C86 C87 C88 -3(2) . . . . ?
C33 C34 C35 C36 -0.6(18) . . . . ?
C132 C127 C128 C129 2.9(17) . . . . ?
C132 C131 C130 C129 3(2) . . . . ?
C134 C133 C138 C137 4.7(18) . . . . ?
C6 C1 C2 C3 0.0(15) . . . . ?
C104 C103 C108 C107 2.2(15) . . . . ?
C104 C105 C106 C107 -0.3(18) . . . . ?
C140 C139 C144 C143 0.8(15) . . . . ?
C74 C73 C78 C77 -0.4(15) . . . . ?
C74 C75 C76 C77 1.5(18) . . . . ?
C18 C13 C14 C15 0.0 . . . . ?
C13 P1 C7 C8 119.5(7) . . . . ?
C13 P1 C7 C12 -62.0(9) . . . . ?
C13 P1 C1 C6 164.4(8) . . . . ?
C13 P1 C1 C2 -13.9(9) . . . . ?
C13 C18 C17 C16 0.0 . . . . ?
C13 C14 C15 C16 0.0 . . . . ?
C14 C15 C16 C17 0.0 . . . . ?
C15 C16 C17 C18 0.0 . . . . ?
C17 C18 C13 P1 171.2(6) . . . . ?
C17 C18 C13 C14 0.0 . . . . ?
C2 C1 C6 C5 1.8(16) . . . . ?
C3 C4 C5 C6 0.0(19) . . . . ?
C63 C62 C61 P4 176.2(9) . . . . ?
C63 C62 C61 C66 -5.3(17) . . . . ?
C63 C64 C65 C66 1(2) . . . . ?
C88 C89 C90 C85 2(2) . . . . ?
C105 C106 C107 C108 0.9(17) . . . . ?
C50 C49 C54 C53 -1.7(18) . . . . ?
C9 C10 C11 C12 1.2(17) . . . . ?
C96 C91 C92 C93 2.7(16) . . . . ?
C39 C38 C37 P3 179.2(8) . . . . ?
C39 C38 C37 C42 -1.8(17) . . . . ?
C39 C40 C41 C42 -1(2) . . . . ?
C90 C89 C88 C87 -3(2) . . . . ?
C87 C86 C85 P5 -174.7(10) . . . . ?
C87 C86 C85 C90 1.4(18) . . . . ?
C5 C4 C3 C2 1.8(17) . . . . ?
C135 C136 C137 C138 4(2) . . . . ?
C137 C136 C135 C134 -2(2) . . . . ?
C93 C94 C95 C96 0(2) . . . . ?
C95 C94 C93 C92 0(2) . . . . ?
C53 C52 C51 C50 0(2) . . . . ?
C51 C52 C53 C54 1(2) . . . . ?
C44 C43 C48 C47 4(8) . . . . ?
C44 C45 C46 C47 4(5) . . . . ?
C118 C117 C116 C115 0.0 . . . . ?
C117 C118 C119 C120 0.0 . . . . ?
C117 C116 C115 P7 178.8(11) . . . . ?
C117 C116 C115 C120 0.0 . . . . ?
C116 C115 C120 C119 0.0 . . . . ?
C115 P7 C109 C110 -88.5(9) . . . . ?
C115 P7 C109 C114 91.5(9) . . . . ?
C115 P7 C121 C126 -22.0(19) . . . . ?
C115 P7 C121 C122 172.6(13) . . . . ?
C115 P7 C146 C1F -12(2) . . . . ?
C115 P7 C146 C1J 171.6(12) . . . . ?
C115 C120 C119 C118 0.0 . . . . ?
C119 C118 C117 C116 0.0 . . . . ?
C44A C45A C46A C47A -7(4) . . . . ?
C45A C44A C43A P3 173(2) . . . . ?
C45A C44A C43A C48A 0(5) . . . . ?
C45A C46A C47A C48A 3(6) . . . . ?
C46A C47A C48A C43A 2(8) . . . . ?
C47A C48A C43A P3 -177(4) . . . . ?
C47A C48A C43A C44A -4(7) . . . . ?
C43A P3 C49 C54 -114.7(15) . . . . ?
C43A P3 C49 C50 64.2(15) . . . . ?
C43A P3 C37 C38 -166.4(14) . . . . ?
C43A P3 C37 C42 14.7(16) . . . . ?
C43A C44A C45A C46A 6(4) . . . . ?
C1B C1C C1D C1E 1(7) . . . . ?
C1C C1B C1A C115 6(5) . . . . ?
C1C C1D C1E C115 4(6) . . . . ?
C1E C115 C1A C1B -2(4) . . . . ?
C1A C115 C1E C1D -3(4) . . . . ?
C1A C1B C1C C1D -6(6) . . . . ?
C146 P7 C109 C110 157.9(11) . . . . ?
C146 P7 C109 C114 -22.2(11) . . . . ?
C146 P7 C115 C1E -56(2) . . . . ?
C146 P7 C115 C1A 124(3) . . . . ?
C146 C1F C1G C1H 0.0 . . . . ?
C1F C146 C1J C1I 0.0 . . . . ?
C1F C1G C1H C1I 0.0 . . . . ?
C1G C1H C1I C1J 0.0 . . . . ?
C1H C1I C1J C146 0.0 . . . . ?
C1J C146 C1F C1G 0.0 . . . . ?

loop_
_smtbx_masks_void_nr
_smtbx_masks_void_average_x
_smtbx_masks_void_average_y
_smtbx_masks_void_average_z
_smtbx_masks_void_volume
_smtbx_masks_void_count_electrons
_smtbx_masks_void_content
1 -0.167 0.249 0.422 651.8 200.8 ?
2 -0.167 0.251 -0.078 651.8 198.2 ?
3 0.167 0.749 0.078 651.8 238.0 ?
4 0.167 0.751 0.578 651.8 235.5 ?
5 0.375 0.073 0.044 7.2 0.0 ?
6 0.375 0.427 0.544 7.2 0.0 ?
7 0.625 0.573 0.456 7.2 0.0 ?
8 0.625 0.927 0.956 7.2 0.0 ?
